data_4025519
loop_
_publ_author_name
'Ken Kokubo'
'Riyah S. Arastoo'
'Takumi Oshima'
'Chun-Chih Wang'
'Yuan Gao'
'Hsing-Lin Wang'
'Hao Geng'
'Long Y. Chiang'

_publ_section_title
;
 Synthesis and Regiochemistry of [60]Fullerenyl 2-Methylmalonate
 Bisadducts and their Facile Electron-Accepting Properties
;
_journal_name_full 'Journal of Organic Chemistry'
_journal_page_first 4574
_journal_page_last 4583
_journal_paper_doi 10.1021/jo1007674
_journal_volume 75
_journal_year 2010
_chemical_formula_moiety 'C76 H26 O8, C6 H12'
_chemical_formula_sum 'C82 H38 O8'
_chemical_formula_weight 1151.12
_chemical_name_systematic
;
 ?
;
_space_group_IT_number 14
_symmetry_cell_setting monoclinic
_symmetry_Int_Tables_number 14
_symmetry_space_group_name_Hall '-P 2yab'
_symmetry_space_group_name_H-M 'P 1 21/a 1'
_atom_sites_solution_hydrogens geom
_atom_sites_solution_primary direct
_atom_sites_solution_secondary difmap
_audit_creation_method SHELXL-97
_cell_angle_alpha 90.00
_cell_angle_beta 105.9750(7)
_cell_angle_gamma 90.00
_cell_formula_units_Z 4
_cell_length_a 15.0742(3)
_cell_length_b 20.5227(4)
_cell_length_c 16.5372(3)
_cell_measurement_reflns_used 51655
_cell_measurement_temperature 123(2)
_cell_measurement_theta_max 71.69
_cell_measurement_theta_min 3.05
_cell_volume 4918.43(16)
_computing_cell_refinement 'Rigaku/RAPID Diffractometer Control'
_computing_data_collection 'Rigaku/RAPID Diffractometer Control'
_computing_data_reduction 'teXsan: PROCESS (MSC)'
_computing_molecular_graphics 'Ortep-3 (Louis J. Farrugia, 1999)'
_computing_publication_material 'SHELXL-97 and modified'
_computing_structure_refinement 'SHELXL-97 (Sheldrick, 1999)'
_computing_structure_solution 'PATTY (Bueskens, et al., 1994)'
_diffrn_ambient_temperature 123(2)
_diffrn_detector_area_resol_mean 10.00
_diffrn_measured_fraction_theta_full 0.960
_diffrn_measured_fraction_theta_max 0.960
_diffrn_measurement_device_type 'Rigaku R-AXIS RAPID'
_diffrn_measurement_method \w
_diffrn_radiation_detector 'imaging plate'
_diffrn_radiation_monochromator graphite
_diffrn_radiation_source 'fine-focus sealed tube'
_diffrn_radiation_type CuK\a
_diffrn_radiation_wavelength 1.54187
_diffrn_reflns_av_R_equivalents 0.0317
_diffrn_reflns_av_sigmaI/netI 0.0218
_diffrn_reflns_limit_h_max 18
_diffrn_reflns_limit_h_min -18
_diffrn_reflns_limit_k_max 25
_diffrn_reflns_limit_k_min -24
_diffrn_reflns_limit_l_max 20
_diffrn_reflns_limit_l_min -20
_diffrn_reflns_number 55570
_diffrn_reflns_theta_full 71.68
_diffrn_reflns_theta_max 71.68
_diffrn_reflns_theta_min 3.52
_exptl_absorpt_coefficient_mu 0.799
_exptl_absorpt_correction_T_max 0.92
_exptl_absorpt_correction_T_min 0.80
_exptl_absorpt_correction_type multi-scan
_exptl_absorpt_process_details
;
Higashi, T. (1999). Abscor - Empirical Absorption Correction based on
Fourier Series Approximation. Rigaku Corporation, Tokyo, Japan.
;
_exptl_crystal_colour black
_exptl_crystal_density_diffrn 1.555
_exptl_crystal_density_method 'not measured'
_exptl_crystal_description block
_exptl_crystal_F_000 2376
_exptl_crystal_size_max 0.30
_exptl_crystal_size_mid 0.30
_exptl_crystal_size_min 0.10
_refine_diff_density_max 0.365
_refine_diff_density_min -0.402
_refine_diff_density_rms 0.065
_refine_ls_extinction_method none
_refine_ls_goodness_of_fit_ref 1.112
_refine_ls_hydrogen_treatment constr
_refine_ls_matrix_type full
_refine_ls_number_parameters 1124
_refine_ls_number_reflns 9243
_refine_ls_number_restraints 0
_refine_ls_restrained_S_all 1.112
_refine_ls_R_factor_all 0.0734
_refine_ls_R_factor_gt 0.0688
_refine_ls_shift/su_max 0.000
_refine_ls_shift/su_mean 0.000
_refine_ls_structure_factor_coef Fsqd
_refine_ls_weighting_details 'calc w=1/[\s^2^(Fo^2^)+(0.0393P)^2^+11.2122P] where P=(Fo^2^+2Fc^2^)/3'
_refine_ls_weighting_scheme calc
_refine_ls_wR_factor_gt 0.1585
_refine_ls_wR_factor_ref 0.1607
_reflns_number_gt 8527
_reflns_number_total 9243
_reflns_threshold_expression >2sigma(I)
_cod_data_source_file jo1007674_si_002.cif
_cod_data_source_block a
_cod_depositor_comments
;
The following automatic conversions were performed:

'_symmetry_cell_setting' value 'Monoclinic' changed to 'monoclinic'
according to the built-in table from CIF Core dictionary named
'cif_core.dic' version 2.4.1 from
2010-06-29.

'_exptl_absorpt_correction_type' value 'Multi-Scan'
changed to 'multi-scan' according to the built-in table from CIF Core
dictionary named 'cif_core.dic' version 2.4.1 from 2010-06-29.

Automatic conversion script
Id: cif_fix_values 1646 2011-03-28 12:23:43Z adriana 
;
_cod_original_sg_symbol_Hall '-p 2yab'
_cod_original_sg_symbol_H-M 'P 21/a'
_cod_database_code 4025519

loop_
_symmetry_equiv_pos_as_xyz
'x, y, z'
'x+1/2, -y+1/2, z'
'-x, -y, -z'
'-x-1/2, y-1/2, -z'

loop_
_atom_site_label
_atom_site_type_symbol
_atom_site_fract_x
_atom_site_fract_y
_atom_site_fract_z
_atom_site_U_iso_or_equiv
_atom_site_adp_type
_atom_site_occupancy
_atom_site_symmetry_multiplicity
_atom_site_calc_flag
_atom_site_refinement_flags
_atom_site_disorder_assembly
_atom_site_disorder_group
O71 O 0.72433(15) 0.84286(10) 0.52474(12) 0.0288(5) Uani 1 1 d . A .
O72 O 0.66458(13) 0.78596(8) 0.25463(11) 0.0200(4) Uani 1 1 d . A .
O73 O 0.60444(13) 0.84196(9) 0.40844(11) 0.0231(4) Uani 1 1 d . A .
O74 O 0.72203(13) 0.72594(8) 0.37091(11) 0.0193(4) Uani 1 1 d . A .
O81 O 0.84589(13) 0.79202(9) 0.23685(11) 0.0204(4) Uani 1 1 d . . .
O82 O 0.77934(16) 0.85490(10) -0.03073(12) 0.0326(5) Uani 1 1 d . . .
O83 O 0.78809(13) 0.73284(8) 0.12018(11) 0.0191(4) Uani 1 1 d . . .
O84 O 0.90024(14) 0.85476(10) 0.08515(12) 0.0274(4) Uani 1 1 d . . .
C1 C 0.74818(17) 0.90686(11) 0.34135(15) 0.0148(5) Uani 1 1 d . . .
C2 C 0.83326(17) 0.92427(11) 0.31180(15) 0.0160(5) Uani 1 1 d . A .
C3 C 0.83463(18) 0.92613(11) 0.22926(16) 0.0168(5) Uani 1 1 d . . .
C4 C 0.75129(18) 0.91107(11) 0.15484(15) 0.0165(5) Uani 1 1 d . A .
C5 C 0.66522(18) 0.92255(11) 0.18523(15) 0.0166(5) Uani 1 1 d . . .
C6 C 0.66382(17) 0.92049(11) 0.26768(15) 0.0159(5) Uani 1 1 d . A .
C7A C 0.7453(2) 0.96117(12) 0.40602(16) 0.0244(6) Uani 0.50 1 d P A 1
C8A C 0.8463(6) 0.9895(3) 0.4320(4) 0.0142(11) Uani 0.50 1 d P A 1
C9A C 0.89952(19) 0.96705(13) 0.36628(18) 0.0252(6) Uani 0.50 1 d P A 1
C10A C 0.9582(4) 1.0093(3) 0.3518(4) 0.0187(11) Uani 0.50 1 d P A 1
C11A C 0.9597(4) 1.0119(3) 0.2655(5) 0.0187(12) Uani 0.50 1 d P A 1
C12A C 0.90203(18) 0.97067(13) 0.21284(18) 0.0219(6) Uani 0.50 1 d P A 1
C13A C 0.8537(6) 0.9982(3) 0.1246(5) 0.0161(15) Uani 0.50 1 d P A 1
C14A C 0.7494(3) 0.96822(13) 0.09303(18) 0.0355(8) Uani 0.50 1 d P A 1
C15A C 0.6910(5) 1.0062(3) 0.0541(3) 0.0177(11) Uani 0.50 1 d P A 1
C16A C 0.6017(5) 1.0031(3) 0.0734(4) 0.0161(13) Uani 0.50 1 d P A 1
C17A C 0.59505(17) 0.96409(12) 0.13273(16) 0.0189(5) Uani 0.50 1 d P A 1
C18A C 0.5415(4) 0.9849(3) 0.1944(5) 0.0160(12) Uani 0.50 1 d P A 1
C19A C 0.59239(19) 0.96062(13) 0.2859(2) 0.0270(7) Uani 0.50 1 d P A 1
C20A C 0.5937(5) 0.9953(3) 0.3462(4) 0.0166(12) Uani 0.50 1 d P A 1
C21A C 0.6819(5) 0.9971(3) 0.4141(4) 0.0172(14) Uani 0.50 1 d P A 1
C22A C 0.6924(8) 1.0624(4) 0.4474(7) 0.022(2) Uani 0.50 1 d P A 1
C23A C 0.7802(12) 1.0886(5) 0.4736(9) 0.021(2) Uani 0.50 1 d P A 1
C24A C 0.8588(4) 1.0523(3) 0.4656(3) 0.0198(11) Uani 0.50 1 d P A 1
C25A C 0.9201(6) 1.0955(4) 0.4420(6) 0.0205(17) Uani 0.50 1 d P A 1
C26A C 0.9720(5) 1.0753(4) 0.3861(4) 0.0242(17) Uiso 0.50 1 d P A 1
C27A C 0.9803(4) 1.1183(3) 0.3190(4) 0.0254(12) Uani 0.50 1 d P A 1
C28A C 0.9750(5) 1.0794(4) 0.2447(5) 0.027(2) Uiso 0.50 1 d P A 1
C29A C 0.9311(7) 1.1040(4) 0.1668(6) 0.028(2) Uani 0.50 1 d P A 1
C30A C 0.8692(4) 1.0627(3) 0.1043(4) 0.0223(12) Uani 0.50 1 d P A 1
C31A C 0.7938(7) 1.1008(4) 0.0587(6) 0.021(2) Uani 0.50 1 d P A 1
C32A C 0.7038(11) 1.0735(4) 0.0343(8) 0.023(2) Uani 0.50 1 d P A 1
C33A C 0.6246(4) 1.1109(3) 0.0405(3) 0.0212(11) Uani 0.50 1 d P A 1
C34A C 0.5619(7) 1.0681(4) 0.0644(6) 0.0196(17) Uani 0.50 1 d P A 1
C35A C 0.5136(8) 1.0883(4) 0.1213(7) 0.022(3) Uiso 0.50 1 d P A 1
C36A C 0.5028(3) 1.0467(3) 0.1863(3) 0.0194(11) Uani 0.50 1 d P A 1
C37A C 0.5075(14) 1.0846(7) 0.2577(14) 0.018(3) Uani 0.50 1 d P A 1
C38A C 0.5541(6) 1.0606(4) 0.3394(5) 0.0195(17) Uani 0.50 1 d P A 1
C39A C 0.6154(4) 1.1015(3) 0.4019(4) 0.0212(12) Uani 0.50 1 d P A 1
C40A C 0.6290(7) 1.1654(4) 0.3834(6) 0.0212(19) Uani 0.50 1 d P A 1
C41A C 0.7189(5) 1.1946(4) 0.4091(5) 0.017(2) Uiso 0.50 1 d P A 1
C42A C 0.7954(6) 1.1570(3) 0.4528(4) 0.0247(13) Uani 0.50 1 d P A 1
C43A C 0.8815(7) 1.1624(5) 0.4324(6) 0.027(2) Uani 0.50 1 d P A 1
C44A C 0.8916(2) 1.20116(13) 0.37403(19) 0.0271(6) Uani 0.50 1 d P A 1
C45A C 0.9422(5) 1.1808(3) 0.3109(6) 0.0235(13) Uani 0.50 1 d P A 1
C46A C 0.8926(2) 1.20493(14) 0.2170(2) 0.0364(8) Uani 0.50 1 d P A 1
C47A C 0.8903(6) 1.1691(3) 0.1569(5) 0.0270(15) Uani 0.50 1 d P A 1
C48A C 0.8043(6) 1.1677(4) 0.0900(5) 0.0246(17) Uani 0.50 1 d P A 1
C49A C 0.7390(2) 1.20261(13) 0.09894(18) 0.0302(7) Uani 0.50 1 d P A 1
C50A C 0.6377(7) 1.1743(3) 0.0714(4) 0.0208(14) Uani 0.50 1 d P A 1
C51A C 0.5870(7) 1.1973(6) 0.1277(6) 0.017(3) Uiso 0.50 1 d P A 1
C52A C 0.5258(4) 1.1552(3) 0.1534(5) 0.0231(12) Uani 0.50 1 d P A 1
C53A C 0.5236(4) 1.1523(3) 0.2406(5) 0.0252(14) Uani 0.50 1 d P A 1
C54A C 0.5803(2) 1.19426(13) 0.2929(2) 0.0291(7) Uani 0.50 1 d P A 1
C7B C 0.7453(2) 0.96117(12) 0.40602(16) 0.0244(6) Uani 0.50 1 d P A 2
C8B C 0.8058(5) 1.0005(3) 0.4471(4) 0.0186(12) Uani 0.50 1 d P A 2
C9B C 0.8938(5) 1.0032(3) 0.4254(3) 0.0177(11) Uani 0.50 1 d P A 2
C10B C 0.89952(19) 0.96705(13) 0.36628(18) 0.0252(6) Uani 0.50 1 d P A 2
C11B C 0.9511(4) 0.9937(3) 0.3016(5) 0.0175(12) Uani 0.50 1 d P A 2
C12B C 0.90203(18) 0.97067(13) 0.21284(18) 0.0219(6) Uani 0.50 1 d P A 2
C13B C 0.8935(5) 1.0084(4) 0.1499(5) 0.0189(16) Uani 0.50 1 d P A 2
C14B C 0.8046(5) 1.0078(3) 0.0837(4) 0.0181(12) Uani 0.50 1 d P A 2
C15B C 0.7494(3) 0.96822(13) 0.09303(18) 0.0355(8) Uani 0.50 1 d P A 2
C16B C 0.6417(6) 0.9921(3) 0.0688(4) 0.0143(12) Uani 0.50 1 d P A 2
C17B C 0.59505(17) 0.96409(12) 0.13273(16) 0.0189(5) Uani 0.50 1 d P A 2
C18B C 0.5321(4) 1.0024(3) 0.1533(5) 0.0185(12) Uani 0.50 1 d P A 2
C19B C 0.5324(4) 1.0012(3) 0.2405(4) 0.0195(11) Uani 0.50 1 d P A 2
C20B C 0.59239(19) 0.96062(13) 0.2859(2) 0.0270(7) Uani 0.50 1 d P A 2
C21B C 0.6424(6) 0.9870(3) 0.3788(5) 0.0146(13) Uani 0.50 1 d P A 2
C22B C 0.6220(4) 1.0485(3) 0.4028(4) 0.0232(12) Uani 0.50 1 d P A 2
C23B C 0.6975(9) 1.0888(4) 0.4503(7) 0.024(2) Uani 0.50 1 d P A 2
C24B C 0.7876(13) 1.0662(5) 0.4707(9) 0.025(3) Uani 0.50 1 d P A 2
C25B C 0.8625(5) 1.1078(3) 0.4639(3) 0.0242(13) Uani 0.50 1 d P A 2
C26B C 0.9311(7) 1.0704(4) 0.4351(6) 0.026(2) Uani 0.50 1 d P A 2
C27B C 0.9718(4) 1.0957(4) 0.3799(4) 0.0221(16) Uiso 0.50 1 d P A 2
C28B C 0.9843(4) 1.0571(3) 0.3121(4) 0.0224(11) Uani 0.50 1 d P A 2
C29B C 0.9710(5) 1.0980(4) 0.2395(4) 0.0200(17) Uiso 0.50 1 d P A 2
C30B C 0.9258(6) 1.0757(4) 0.1585(5) 0.0204(16) Uani 0.50 1 d P A 2
C31B C 0.8613(4) 1.1152(3) 0.1004(4) 0.0201(11) Uani 0.50 1 d P A 2
C32B C 0.7849(8) 1.0744(4) 0.0529(6) 0.0210(19) Uani 0.50 1 d P A 2
C33B C 0.6968(10) 1.0975(4) 0.0307(8) 0.021(2) Uani 0.50 1 d P A 2
C34B C 0.6220(4) 1.0556(3) 0.0390(3) 0.0190(11) Uani 0.50 1 d P A 2
C35B C 0.5561(8) 1.0950(4) 0.0679(6) 0.024(2) Uani 0.50 1 d P A 2
C36B C 0.5115(5) 1.0691(6) 0.1226(6) 0.0244(19) Uani 0.50 1 d P A 2
C37B C 0.5006(4) 1.1079(3) 0.1925(4) 0.0221(12) Uani 0.50 1 d P A 2
C38B C 0.5147(15) 1.0664(8) 0.2676(16) 0.023(3) Uani 0.50 1 d P A 2
C39B C 0.5579(6) 1.0895(4) 0.3453(6) 0.0248(19) Uani 0.50 1 d P A 2
C40B C 0.5911(6) 1.1564(4) 0.3560(6) 0.0234(18) Uani 0.50 1 d P A 2
C41B C 0.6767(6) 1.1562(3) 0.4210(4) 0.0240(14) Uani 0.50 1 d P A 2
C42B C 0.7507(7) 1.1961(3) 0.4128(4) 0.0201(15) Uani 0.50 1 d P A 2
C43B C 0.8432(8) 1.1715(5) 0.4381(6) 0.028(2) Uani 0.50 1 d P A 2
C44B C 0.8916(2) 1.20116(13) 0.37403(19) 0.0271(6) Uani 0.50 1 d P A 2
C45B C 0.9528(4) 1.1629(3) 0.3508(5) 0.0234(14) Uani 0.50 1 d P A 2
C46B C 0.9518(4) 1.1644(3) 0.2628(5) 0.0242(12) Uani 0.50 1 d P A 2
C47B C 0.8926(2) 1.20493(14) 0.2170(2) 0.0364(8) Uani 0.50 1 d P A 2
C48B C 0.8424(7) 1.1777(3) 0.1228(6) 0.0210(16) Uani 0.50 1 d P A 2
C49B C 0.7390(2) 1.20261(13) 0.09894(18) 0.0302(7) Uani 0.50 1 d P A 2
C50B C 0.6762(5) 1.1636(3) 0.0553(4) 0.0214(14) Uani 0.50 1 d P A 2
C51B C 0.5899(6) 1.1614(3) 0.0772(4) 0.0220(13) Uani 0.50 1 d P A 2
C52B C 0.5769(7) 1.1992(4) 0.1449(6) 0.021(2) Uani 0.50 1 d P A 2
C53B C 0.5320(4) 1.1718(3) 0.2021(6) 0.0225(13) Uani 0.50 1 d P A 2
C54B C 0.5803(2) 1.19426(13) 0.2929(2) 0.0291(7) Uani 0.50 1 d P A 2
C55 C 0.7339(2) 1.23771(12) 0.34151(17) 0.0253(6) Uani 1 1 d . . .
C56 C 0.8189(2) 1.24088(12) 0.32099(18) 0.0267(6) Uani 1 1 d . A .
C57 C 0.8203(2) 1.24318(12) 0.23553(18) 0.0253(6) Uani 1 1 d . . .
C58 C 0.7356(2) 1.24197(12) 0.17063(17) 0.0232(6) Uani 1 1 d . A .
C59 C 0.6502(2) 1.23952(12) 0.19072(17) 0.0236(6) Uani 1 1 d . . .
C60 C 0.6491(2) 1.23705(12) 0.27671(17) 0.0243(6) Uani 1 1 d . A .
C71 C 0.75247(18) 0.83795(11) 0.38641(15) 0.0159(5) Uani 1 1 d . A .
C72 C 0.85228(18) 0.82231(13) 0.43555(17) 0.0215(6) Uani 1 1 d . . .
H72A H 0.8778 0.8587 0.4732 0.032 Uiso 1 1 calc R A .
H72B H 0.8894 0.8156 0.3961 0.032 Uiso 1 1 calc R . .
H72C H 0.8533 0.7827 0.4688 0.032 Uiso 1 1 calc R . .
C73 C 0.6942(2) 0.84121(12) 0.44961(16) 0.0204(5) Uani 1 1 d . . .
C74 C 0.70834(17) 0.78200(11) 0.32695(16) 0.0156(5) Uani 1 1 d . . .
C75 C 0.5402(2) 0.84506(17) 0.46026(19) 0.0344(7) Uani 1 1 d . . .
H75A H 0.5483 0.8863 0.4925 0.041 Uiso 1 1 calc R A .
H75B H 0.5508 0.8082 0.5004 0.041 Uiso 1 1 calc R . .
C76 C 0.4457(2) 0.84140(16) 0.4012(2) 0.0355(7) Uani 1 1 d . A .
H76A H 0.3998 0.8442 0.4330 0.053 Uiso 1 1 calc R . .
H76B H 0.4384 0.8000 0.3705 0.053 Uiso 1 1 calc R . .
H76C H 0.4368 0.8776 0.3611 0.053 Uiso 1 1 calc R . .
C77 C 0.67612(19) 0.66850(12) 0.32631(17) 0.0227(6) Uani 1 1 d . . .
H77A H 0.7074 0.6288 0.3543 0.027 Uiso 1 1 calc R A .
H77B H 0.6815 0.6690 0.2680 0.027 Uiso 1 1 calc R . .
C78 C 0.5756(2) 0.66609(14) 0.32423(18) 0.0284(6) Uani 1 1 d . A .
H78A H 0.5483 0.6255 0.2974 0.043 Uiso 1 1 calc R . .
H78B H 0.5433 0.7033 0.2922 0.043 Uiso 1 1 calc R . .
H78C H 0.5699 0.6679 0.3818 0.043 Uiso 1 1 calc R . .
C81 C 0.75245(18) 0.84393(12) 0.10707(15) 0.0168(5) Uani 1 1 d . . .
C82 C 0.65408(19) 0.82483(13) 0.05752(17) 0.0227(6) Uani 1 1 d . A .
H82A H 0.6178 0.8147 0.0968 0.034 Uiso 1 1 calc R . .
H82B H 0.6564 0.7865 0.0228 0.034 Uiso 1 1 calc R . .
H82C H 0.6252 0.8611 0.0213 0.034 Uiso 1 1 calc R . .
C83 C 0.80044(17) 0.78836(12) 0.16488(16) 0.0157(5) Uani 1 1 d . A .
C84 C 0.8103(2) 0.85206(12) 0.04423(17) 0.0232(6) Uani 1 1 d . A .
C85 C 0.83722(19) 0.67601(12) 0.16344(17) 0.0219(6) Uani 1 1 d . . .
H85A H 0.8088 0.6360 0.1341 0.026 Uiso 1 1 calc R . .
H85B H 0.8312 0.6746 0.2215 0.026 Uiso 1 1 calc R . .
C86 C 0.9382(2) 0.67766(14) 0.16632(19) 0.0287(6) Uani 1 1 d . . .
H86A H 0.9676 0.6368 0.1903 0.043 Uiso 1 1 calc R . .
H86B H 0.9682 0.7143 0.2013 0.043 Uiso 1 1 calc R . .
H86C H 0.9443 0.6830 0.1092 0.043 Uiso 1 1 calc R . .
C87 C 0.9635(2) 0.8617(2) 0.0325(2) 0.0426(8) Uani 1 1 d . . .
H87A H 0.9528 0.9036 0.0018 0.051 Uiso 1 1 calc R . .
H87B H 0.9542 0.8258 -0.0090 0.051 Uiso 1 1 calc R . .
C88 C 1.0592(3) 0.8594(2) 0.0908(2) 0.0578(11) Uani 1 1 d . . .
H88A H 1.1042 0.8602 0.0580 0.087 Uiso 1 1 calc R . .
H88B H 1.0669 0.8192 0.1242 0.087 Uiso 1 1 calc R . .
H88C H 1.0689 0.8971 0.1285 0.087 Uiso 1 1 calc R . .
C91 C 0.7699(2) 0.96647(15) 0.6534(2) 0.0360(7) Uani 1 1 d . . .
H91A H 0.7563 0.9503 0.5948 0.043 Uiso 1 1 calc R . .
H91B H 0.8225 0.9972 0.6630 0.043 Uiso 1 1 calc R . .
C92 C 0.6865(2) 1.00131(17) 0.6660(2) 0.0400(8) Uani 1 1 d . . .
H92A H 0.6327 0.9716 0.6514 0.048 Uiso 1 1 calc R . .
H92B H 0.6721 1.0395 0.6280 0.048 Uiso 1 1 calc R . .
C93 C 0.7039(2) 1.02391(16) 0.7572(2) 0.0401(8) Uani 1 1 d . . .
H93A H 0.7514 1.0586 0.7687 0.048 Uiso 1 1 calc R . .
H93B H 0.6463 1.0429 0.7647 0.048 Uiso 1 1 calc R . .
C94 C 0.7355(2) 0.96932(19) 0.8204(2) 0.0425(8) Uani 1 1 d . . .
H94A H 0.6840 0.9385 0.8163 0.051 Uiso 1 1 calc R . .
H94B H 0.7534 0.9876 0.8780 0.051 Uiso 1 1 calc R . .
C95 C 0.8176(2) 0.93295(17) 0.8043(2) 0.0387(8) Uani 1 1 d . . .
H95A H 0.8720 0.9621 0.8164 0.046 Uiso 1 1 calc R . .
H95B H 0.8331 0.8949 0.8424 0.046 Uiso 1 1 calc R . .
C96 C 0.7954(2) 0.91005(15) 0.7137(2) 0.0350(7) Uani 1 1 d . . .
H96A H 0.8495 0.8872 0.7044 0.042 Uiso 1 1 calc R . .
H96B H 0.7434 0.8788 0.7027 0.042 Uiso 1 1 calc R . .

loop_
_atom_site_aniso_label
_atom_site_aniso_U_11
_atom_site_aniso_U_22
_atom_site_aniso_U_33
_atom_site_aniso_U_23
_atom_site_aniso_U_13
_atom_site_aniso_U_12
O71 0.0450(13) 0.0246(10) 0.0158(10) 0.0037(8) 0.0070(9) -0.0028(9)
O72 0.0261(10) 0.0162(9) 0.0149(9) 0.0007(7) 0.0007(8) -0.0027(7)
O73 0.0270(10) 0.0262(10) 0.0187(9) 0.0018(8) 0.0106(8) 0.0008(8)
O74 0.0262(10) 0.0093(8) 0.0194(9) 0.0020(7) 0.0013(8) -0.0025(7)
O81 0.0256(10) 0.0176(9) 0.0145(9) -0.0007(7) -0.0002(8) 0.0047(7)
O82 0.0531(14) 0.0308(11) 0.0151(10) -0.0019(8) 0.0116(10) 0.0018(10)
O83 0.0263(10) 0.0106(8) 0.0176(9) -0.0015(7) 0.0011(8) 0.0039(7)
O84 0.0328(11) 0.0335(11) 0.0207(10) -0.0009(8) 0.0152(9) -0.0014(9)
C1 0.0214(13) 0.0081(11) 0.0146(12) -0.0008(9) 0.0045(10) -0.0020(9)
C2 0.0200(13) 0.0104(11) 0.0163(12) 0.0000(9) 0.0027(10) 0.0015(9)
C3 0.0220(13) 0.0088(11) 0.0207(13) -0.0004(9) 0.0078(11) 0.0003(9)
C4 0.0246(13) 0.0105(11) 0.0148(12) 0.0013(9) 0.0062(10) 0.0024(10)
C5 0.0238(13) 0.0082(11) 0.0160(12) 0.0004(9) 0.0023(10) -0.0003(9)
C6 0.0204(13) 0.0089(11) 0.0181(12) 0.0011(9) 0.0047(10) 0.0005(9)
C7A 0.0516(19) 0.0112(12) 0.0134(12) 0.0014(10) 0.0137(13) -0.0012(12)
C8A 0.020(4) 0.011(3) 0.010(3) 0.000(2) 0.001(3) -0.003(3)
C9A 0.0177(13) 0.0154(12) 0.0315(16) 0.0052(11) -0.0117(12) 0.0010(10)
C10A 0.014(3) 0.021(3) 0.017(3) 0.006(2) -0.001(2) 0.005(2)
C11A 0.011(3) 0.022(3) 0.022(4) 0.002(3) 0.002(2) -0.002(2)
C12A 0.0169(13) 0.0170(12) 0.0346(16) -0.0032(11) 0.0120(12) -0.0001(10)
C13A 0.020(5) 0.015(3) 0.018(5) -0.002(3) 0.012(4) 0.001(3)
C14A 0.083(3) 0.0125(13) 0.0164(14) -0.0010(11) 0.0234(16) 0.0070(15)
C15A 0.023(3) 0.016(3) 0.012(3) -0.005(2) 0.002(2) 0.000(2)
C16A 0.013(3) 0.016(3) 0.014(3) -0.004(2) -0.005(3) 0.004(3)
C17A 0.0147(12) 0.0146(12) 0.0217(13) -0.0055(10) -0.0049(11) -0.0020(10)
C18A 0.011(3) 0.015(3) 0.019(4) 0.003(3) -0.001(3) -0.003(2)
C19A 0.0204(14) 0.0146(13) 0.0521(19) 0.0078(13) 0.0202(14) 0.0002(10)
C20A 0.016(3) 0.017(3) 0.018(3) 0.003(2) 0.007(3) 0.000(2)
C21A 0.019(4) 0.022(3) 0.010(3) 0.005(2) 0.005(3) 0.001(3)
C22A 0.034(5) 0.020(5) 0.017(3) 0.000(4) 0.013(3) 0.000(5)
C23A 0.031(5) 0.021(6) 0.010(3) -0.005(5) 0.004(3) 0.004(6)
C24A 0.022(3) 0.021(3) 0.011(2) -0.0001(19) -0.004(2) -0.003(2)
C25A 0.014(4) 0.033(5) 0.012(3) -0.005(4) -0.001(3) 0.007(4)
C27A 0.015(3) 0.021(3) 0.036(3) 0.000(2) -0.001(2) -0.006(2)
C29A 0.026(4) 0.028(5) 0.038(5) -0.005(4) 0.022(3) -0.015(4)
C30A 0.026(3) 0.025(3) 0.021(3) 0.004(2) 0.017(3) 0.001(2)
C31A 0.037(5) 0.019(4) 0.010(3) -0.003(4) 0.009(3) -0.006(4)
C32A 0.045(6) 0.017(5) 0.008(3) 0.007(4) 0.009(3) 0.000(6)
C33A 0.030(3) 0.019(3) 0.009(2) 0.0038(19) -0.002(2) 0.001(2)
C34A 0.015(3) 0.024(5) 0.014(3) -0.002(4) -0.006(2) 0.006(4)
C36A 0.012(2) 0.019(3) 0.024(3) 0.003(2) -0.001(2) 0.0026(19)
C37A 0.012(4) 0.018(7) 0.024(7) 0.008(6) 0.002(4) 0.009(5)
C38A 0.021(3) 0.017(4) 0.024(4) -0.004(4) 0.011(3) -0.005(4)
C39A 0.028(3) 0.018(3) 0.021(3) -0.002(2) 0.012(3) 0.001(2)
C40A 0.031(6) 0.021(4) 0.010(5) -0.003(3) 0.004(4) 0.007(4)
C42A 0.039(4) 0.015(3) 0.016(3) -0.006(2) 0.000(3) 0.004(3)
C43A 0.039(6) 0.025(4) 0.015(3) -0.009(3) 0.003(4) -0.020(4)
C44A 0.0317(16) 0.0148(13) 0.0298(15) -0.0068(11) 0.0000(13) -0.0092(11)
C45A 0.021(3) 0.023(4) 0.024(4) -0.001(3) 0.001(3) -0.011(3)
C46A 0.0301(16) 0.0179(14) 0.063(2) 0.0095(15) 0.0161(16) -0.0094(12)
C47A 0.025(4) 0.025(3) 0.033(4) 0.006(3) 0.012(3) -0.013(3)
C48A 0.032(5) 0.024(4) 0.017(4) 0.005(3) 0.005(3) -0.005(3)
C49A 0.058(2) 0.0130(12) 0.0193(14) 0.0072(11) 0.0098(14) -0.0006(13)
C50A 0.028(5) 0.015(3) 0.018(3) 0.009(2) 0.003(3) 0.006(3)
C52A 0.023(3) 0.019(3) 0.023(3) 0.002(3) -0.001(3) 0.008(2)
C53A 0.029(3) 0.019(3) 0.027(4) 0.003(3) 0.006(3) 0.013(2)
C54A 0.0308(16) 0.0163(13) 0.0403(18) -0.0069(12) 0.0101(14) 0.0096(11)
C7B 0.0516(19) 0.0112(12) 0.0134(12) 0.0014(10) 0.0137(13) -0.0012(12)
C8B 0.029(4) 0.014(3) 0.010(3) 0.002(2) 0.001(3) -0.001(3)
C9B 0.018(3) 0.019(3) 0.012(3) 0.005(2) -0.004(2) -0.007(2)
C10B 0.0177(13) 0.0154(12) 0.0315(16) 0.0052(11) -0.0117(12) 0.0010(10)
C11B 0.014(3) 0.017(3) 0.018(4) 0.002(3) 0.000(3) 0.003(2)
C12B 0.0169(13) 0.0170(12) 0.0346(16) -0.0032(11) 0.0120(12) -0.0001(10)
C13B 0.015(4) 0.021(3) 0.024(4) -0.003(3) 0.010(4) -0.004(3)
C14B 0.022(3) 0.021(3) 0.012(3) -0.001(2) 0.005(3) 0.002(2)
C15B 0.083(3) 0.0125(13) 0.0164(14) -0.0010(11) 0.0234(16) 0.0070(15)
C16B 0.016(4) 0.015(3) 0.010(3) -0.001(2) 0.000(3) 0.000(3)
C17B 0.0147(12) 0.0146(12) 0.0217(13) -0.0055(10) -0.0049(11) -0.0020(10)
C18B 0.016(3) 0.017(3) 0.021(3) -0.003(3) 0.003(3) -0.007(2)
C19B 0.014(3) 0.020(3) 0.024(3) -0.003(2) 0.006(2) -0.001(2)
C20B 0.0204(14) 0.0146(13) 0.0521(19) 0.0078(13) 0.0202(14) 0.0002(10)
C21B 0.020(4) 0.014(3) 0.012(4) 0.002(3) 0.009(3) 0.001(3)
C22B 0.030(4) 0.024(3) 0.020(3) -0.004(2) 0.016(3) 0.001(2)
C23B 0.044(6) 0.018(5) 0.014(3) -0.007(4) 0.014(3) -0.005(5)
C24B 0.045(7) 0.017(6) 0.011(3) -0.003(5) 0.006(3) 0.001(6)
C25B 0.040(4) 0.017(3) 0.010(2) -0.0015(19) -0.003(3) -0.004(2)
C26B 0.022(4) 0.029(5) 0.017(3) -0.009(4) -0.011(3) 0.011(4)
C28B 0.012(2) 0.023(3) 0.029(3) -0.005(2) -0.001(2) -0.007(2)
C30B 0.019(3) 0.024(4) 0.019(4) -0.003(4) 0.008(3) -0.010(4)
C31B 0.023(3) 0.021(3) 0.020(3) 0.001(2) 0.011(3) -0.004(2)
C32B 0.026(4) 0.021(5) 0.018(3) -0.007(4) 0.009(3) -0.009(4)
C33B 0.030(5) 0.022(5) 0.008(3) 0.008(4) -0.001(3) -0.007(5)
C34B 0.024(3) 0.020(3) 0.009(2) -0.0013(19) -0.002(2) -0.001(2)
C35B 0.025(4) 0.025(5) 0.016(3) 0.000(4) -0.008(3) 0.009(4)
C36B 0.010(3) 0.027(5) 0.027(4) -0.008(4) -0.011(2) -0.003(3)
C37B 0.016(3) 0.021(3) 0.028(3) 0.001(3) 0.005(2) 0.008(2)
C38B 0.020(5) 0.025(9) 0.027(6) 0.014(6) 0.011(4) 0.012(6)
C39B 0.030(4) 0.019(4) 0.032(4) -0.003(4) 0.020(4) -0.002(4)
C40B 0.033(5) 0.024(4) 0.014(5) -0.002(3) 0.006(4) 0.013(4)
C41B 0.036(4) 0.023(3) 0.014(3) -0.006(2) 0.008(3) 0.004(3)
C42B 0.023(4) 0.017(3) 0.021(3) -0.014(2) 0.007(3) -0.003(3)
C43B 0.047(7) 0.023(4) 0.017(4) -0.009(3) 0.012(5) -0.021(5)
C44B 0.0317(16) 0.0148(13) 0.0298(15) -0.0068(11) 0.0000(13) -0.0092(11)
C45B 0.021(3) 0.019(3) 0.022(4) -0.001(3) -0.008(3) -0.011(2)
C46B 0.023(3) 0.020(3) 0.030(4) -0.001(3) 0.008(3) -0.013(2)
C47B 0.0301(16) 0.0179(14) 0.063(2) 0.0095(15) 0.0161(16) -0.0094(12)
C48B 0.024(5) 0.018(3) 0.020(5) 0.005(3) 0.003(4) -0.005(3)
C49B 0.058(2) 0.0130(12) 0.0193(14) 0.0072(11) 0.0098(14) -0.0006(13)
C50B 0.028(4) 0.022(3) 0.014(3) 0.011(2) 0.006(3) 0.005(3)
C51B 0.027(4) 0.016(3) 0.018(3) 0.006(2) -0.002(3) 0.005(3)
C52B 0.031(4) 0.012(3) 0.020(4) 0.007(3) 0.011(4) 0.016(3)
C53B 0.020(3) 0.018(3) 0.027(4) 0.000(3) 0.003(3) 0.014(2)
C54B 0.0308(16) 0.0163(13) 0.0403(18) -0.0069(12) 0.0101(14) 0.0096(11)
C55 0.0415(17) 0.0089(11) 0.0233(14) -0.0049(10) 0.0053(13) -0.0002(11)
C56 0.0393(17) 0.0098(12) 0.0253(14) -0.0029(10) -0.0007(13) -0.0065(11)
C57 0.0383(17) 0.0101(12) 0.0257(14) 0.0005(10) 0.0054(13) -0.0098(11)
C58 0.0358(16) 0.0086(11) 0.0233(14) 0.0047(10) 0.0051(12) -0.0011(10)
C59 0.0337(15) 0.0102(12) 0.0242(14) 0.0035(10) 0.0034(12) 0.0073(11)
C60 0.0365(16) 0.0109(12) 0.0260(14) -0.0005(10) 0.0092(13) 0.0090(11)
C71 0.0221(13) 0.0090(11) 0.0149(12) 0.0020(9) 0.0023(10) -0.0025(9)
C72 0.0228(14) 0.0167(12) 0.0218(13) 0.0059(10) 0.0007(11) -0.0004(10)
C73 0.0342(15) 0.0105(11) 0.0174(13) 0.0031(9) 0.0086(12) -0.0011(10)
C74 0.0170(12) 0.0125(11) 0.0189(13) 0.0009(9) 0.0076(11) -0.0008(9)
C75 0.0428(19) 0.0411(18) 0.0278(16) 0.0043(13) 0.0240(15) 0.0019(14)
C76 0.0338(17) 0.0391(18) 0.0405(18) 0.0042(14) 0.0219(15) 0.0030(14)
C77 0.0300(15) 0.0117(12) 0.0247(14) -0.0024(10) 0.0047(12) -0.0037(10)
C78 0.0292(16) 0.0278(15) 0.0249(15) 0.0043(12) 0.0021(12) -0.0105(12)
C81 0.0244(13) 0.0111(11) 0.0135(12) -0.0012(9) 0.0030(10) 0.0038(10)
C82 0.0260(14) 0.0174(12) 0.0213(13) -0.0058(10) 0.0006(11) 0.0043(11)
C83 0.0156(12) 0.0139(11) 0.0189(13) -0.0018(9) 0.0070(11) 0.0005(9)
C84 0.0377(16) 0.0136(12) 0.0191(14) -0.0025(10) 0.0092(12) 0.0028(11)
C85 0.0321(15) 0.0111(12) 0.0199(13) 0.0003(10) 0.0028(12) 0.0054(10)
C86 0.0292(16) 0.0270(15) 0.0278(15) -0.0034(12) 0.0043(13) 0.0116(12)
C87 0.045(2) 0.063(2) 0.0288(17) 0.0009(16) 0.0256(16) -0.0040(17)
C88 0.038(2) 0.099(3) 0.044(2) 0.005(2) 0.0227(18) -0.003(2)
C91 0.0447(19) 0.0309(16) 0.0357(17) -0.0051(13) 0.0170(15) -0.0054(14)
C92 0.0409(19) 0.0342(17) 0.046(2) 0.0112(15) 0.0140(16) 0.0024(14)
C93 0.0423(19) 0.0272(16) 0.058(2) -0.0048(15) 0.0251(17) 0.0030(14)
C94 0.0380(19) 0.055(2) 0.0400(19) 0.0023(16) 0.0202(16) -0.0017(16)
C95 0.0331(17) 0.0448(19) 0.0387(18) 0.0109(15) 0.0106(15) 0.0017(14)
C96 0.0347(17) 0.0270(16) 0.0464(19) -0.0031(14) 0.0162(15) -0.0017(13)

loop_
_atom_type_symbol
_atom_type_description
_atom_type_scat_dispersion_real
_atom_type_scat_dispersion_imag
_atom_type_scat_source
C C 0.0181 0.0091 'International Tables Vol C Tables 4.2.6.8 and 6.1.1.4'
H H 0.0000 0.0000 'International Tables Vol C Tables 4.2.6.8 and 6.1.1.4'
O O 0.0492 0.0322 'International Tables Vol C Tables 4.2.6.8 and 6.1.1.4'

loop_
_geom_angle_atom_site_label_1
_geom_angle_atom_site_label_2
_geom_angle_atom_site_label_3
_geom_angle
_geom_angle_site_symmetry_1
_geom_angle_site_symmetry_3
_geom_angle_publ_flag
C73 O73 C75 116.3(2) . . ?
C74 O74 C77 115.87(19) . . ?
C83 O83 C85 115.69(19) . . ?
C84 O84 C87 115.9(2) . . ?
C6 C1 C2 106.80(19) . . ?
C6 C1 C7A 104.1(2) . . ?
C2 C1 C7A 103.7(2) . . ?
C6 C1 C71 117.0(2) . . ?
C2 C1 C71 115.2(2) . . ?
C7A C1 C71 108.68(19) . . ?
C3 C2 C9A 114.0(2) . . ?
C3 C2 C1 124.5(2) . . ?
C9A C2 C1 116.0(2) . . ?
C2 C3 C12A 114.1(2) . . ?
C2 C3 C4 124.1(2) . . ?
C12A C3 C4 116.1(2) . . ?
C3 C4 C5 106.69(19) . . ?
C3 C4 C14A 103.9(2) . . ?
C5 C4 C14A 103.7(2) . . ?
C3 C4 C81 117.1(2) . . ?
C5 C4 C81 115.0(2) . . ?
C14A C4 C81 109.18(19) . . ?
C6 C5 C17A 114.0(2) . . ?
C6 C5 C4 124.6(2) . . ?
C17A C5 C4 116.0(2) . . ?
C5 C6 C19A 113.9(2) . . ?
C5 C6 C1 124.2(2) . . ?
C19A C6 C1 116.2(2) . . ?
C21A C7A C1 131.9(4) . . ?
C21A C7A C8A 117.8(5) . . ?
C1 C7A C8A 104.1(3) . . ?
C24A C8A C7A 117.6(6) . . ?
C24A C8A C9A 120.1(6) . . ?
C7A C8A C9A 109.9(4) . . ?
C10A C9A C2 132.5(4) . . ?
C10A C9A C8A 115.4(4) . . ?
C2 C9A C8A 102.1(3) . . ?
C9A C10A C11A 113.8(6) . . ?
C9A C10A C26A 125.1(6) . . ?
C11A C10A C26A 108.2(5) . . ?
C12A C11A C10A 115.9(6) . . ?
C12A C11A C28A 124.0(6) . . ?
C10A C11A C28A 108.5(5) . . ?
C11A C12A C3 129.6(4) . . ?
C11A C12A C13A 115.7(5) . . ?
C3 C12A C13A 103.6(4) . . ?
C30A C13A C12A 120.3(7) . . ?
C30A C13A C14A 119.2(7) . . ?
C12A C13A C14A 109.0(4) . . ?
C15A C14A C4 135.4(5) . . ?
C15A C14A C13A 114.8(5) . . ?
C4 C14A C13A 103.4(4) . . ?
C14A C15A C32A 127.6(8) . . ?
C14A C15A C16A 115.4(5) . . ?
C32A C15A C16A 106.1(8) . . ?
C17A C16A C34A 122.1(7) . . ?
C17A C16A C15A 117.4(5) . . ?
C34A C16A C15A 108.3(7) . . ?
C16A C17A C5 128.6(4) . . ?
C16A C17A C18A 120.0(4) . . ?
C5 C17A C18A 101.4(3) . . ?
C36A C18A C17A 118.6(6) . . ?
C36A C18A C19A 117.5(6) . . ?
C17A C18A C19A 110.2(4) . . ?
C20A C19A C6 130.9(5) . . ?
C20A C19A C18A 119.6(5) . . ?
C6 C19A C18A 99.9(3) . . ?
C19A C20A C38A 123.9(7) . . ?
C19A C20A C21A 116.1(6) . . ?
C38A C20A C21A 107.3(6) . . ?
C7A C21A C22A 125.9(8) . . ?
C7A C21A C20A 117.3(6) . . ?
C22A C21A C20A 107.0(7) . . ?
C23A C22A C39A 120.7(9) . . ?
C23A C22A C21A 118.4(10) . . ?
C39A C22A C21A 109.3(8) . . ?
C22A C23A C24A 120.8(9) . . ?
C22A C23A C42A 119.5(12) . . ?
C24A C23A C42A 106.6(11) . . ?
C8A C24A C25A 119.9(6) . . ?
C8A C24A C23A 119.4(7) . . ?
C25A C24A C23A 108.6(7) . . ?
C24A C25A C26A 120.9(8) . . ?
C24A C25A C43A 110.1(7) . . ?
C26A C25A C43A 118.0(8) . . ?
C25A C26A C27A 119.7(7) . . ?
C25A C26A C10A 118.5(7) . . ?
C27A C26A C10A 107.5(5) . . ?
C45A C27A C28A 120.0(7) . . ?
C45A C27A C26A 120.9(7) . . ?
C28A C27A C26A 108.4(6) . . ?
C29A C28A C27A 119.4(8) . . ?
C29A C28A C11A 120.3(7) . . ?
C27A C28A C11A 107.3(6) . . ?
C28A C29A C30A 120.0(7) . . ?
C28A C29A C47A 121.5(8) . . ?
C30A C29A C47A 106.6(8) . . ?
C13A C30A C31A 119.2(7) . . ?
C13A C30A C29A 119.7(7) . . ?
C31A C30A C29A 108.7(6) . . ?
C30A C31A C32A 119.9(8) . . ?
C30A C31A C48A 109.7(8) . . ?
C32A C31A C48A 118.3(9) . . ?
C31A C32A C15A 119.3(11) . . ?
C31A C32A C33A 120.9(8) . . ?
C15A C32A C33A 109.2(10) . . ?
C50A C33A C34A 120.8(7) . . ?
C50A C33A C32A 119.1(8) . . ?
C34A C33A C32A 108.4(6) . . ?
C35A C34A C33A 120.8(7) . . ?
C35A C34A C16A 118.6(8) . . ?
C33A C34A C16A 108.0(7) . . ?
C34A C35A C36A 121.4(8) . . ?
C34A C35A C52A 118.9(8) . . ?
C36A C35A C52A 108.6(8) . . ?
C18A C36A C37A 120.4(7) . . ?
C18A C36A C35A 119.4(7) . . ?
C37A C36A C35A 108.4(8) . . ?
C36A C37A C38A 120.2(11) . . ?
C36A C37A C53A 109.9(14) . . ?
C38A C37A C53A 116.8(16) . . ?
C37A C38A C39A 121.7(10) . . ?
C37A C38A C20A 118.4(10) . . ?
C39A C38A C20A 108.1(7) . . ?
C40A C39A C22A 120.0(7) . . ?
C40A C39A C38A 119.9(7) . . ?
C22A C39A C38A 108.3(6) . . ?
C39A C40A C41A 121.2(9) . . ?
C39A C40A C54A 120.4(7) . . ?
C41A C40A C54A 106.1(6) . . ?
C42A C41A C40A 119.8(8) . . ?
C42A C41A C55 115.9(6) . . ?
C40A C41A C55 110.6(7) . . ?
C41A C42A C43A 120.2(7) . . ?
C41A C42A C23A 118.8(9) . . ?
C43A C42A C23A 109.7(9) . . ?
C44A C43A C42A 121.7(8) . . ?
C44A C43A C25A 121.8(8) . . ?
C42A C43A C25A 104.9(8) . . ?
C43A C44A C56 124.9(5) . . ?
C43A C44A C45A 122.2(6) . . ?
C56 C44A C45A 100.3(4) . . ?
C27A C45A C44A 117.4(7) . . ?
C27A C45A C46A 116.4(6) . . ?
C44A C45A C46A 113.2(5) . . ?
C47A C46A C57 130.0(5) . . ?
C47A C46A C45A 120.0(5) . . ?
C57 C46A C45A 98.0(4) . . ?
C46A C47A C48A 116.6(7) . . ?
C46A C47A C29A 122.7(8) . . ?
C48A C47A C29A 109.0(7) . . ?
C49A C48A C47A 117.5(7) . . ?
C49A C48A C31A 124.4(8) . . ?
C47A C48A C31A 106.0(7) . . ?
C48A C49A C58 128.3(5) . . ?
C48A C49A C50A 118.8(5) . . ?
C58 C49A C50A 101.0(4) . . ?
C33A C50A C51A 119.9(9) . . ?
C33A C50A C49A 118.5(7) . . ?
C51A C50A C49A 109.7(6) . . ?
C52A C51A C50A 120.1(10) . . ?
C52A C51A C59 119.6(7) . . ?
C50A C51A C59 107.0(7) . . ?
C51A C52A C53A 121.2(7) . . ?
C51A C52A C35A 119.5(8) . . ?
C53A C52A C35A 106.7(6) . . ?
C54A C53A C37A 126.6(11) . . ?
C54A C53A C52A 115.4(6) . . ?
C37A C53A C52A 106.4(11) . . ?
C53A C54A C60 129.3(4) . . ?
C53A C54A C40A 114.5(5) . . ?
C60 C54A C40A 103.5(4) . . ?
C24B C8B C9B 106.4(9) . . ?
C8B C9B C26B 110.5(6) . . ?
C30B C13B C14B 106.8(7) . . ?
C32B C14B C13B 107.9(7) . . ?
C19B C18B C36B 107.8(5) . . ?
C18B C19B C38B 109.9(10) . . ?
C21B C22B C39B 120.6(7) . . ?
C21B C22B C23B 118.1(7) . . ?
C39B C22B C23B 108.1(6) . . ?
C24B C23B C22B 120.8(8) . . ?
C24B C23B C41B 120.1(11) . . ?
C22B C23B C41B 107.1(9) . . ?
C23B C24B C25B 121.2(9) . . ?
C23B C24B C8B 119.4(13) . . ?
C25B C24B C8B 108.5(11) . . ?
C43B C25B C24B 118.7(8) . . ?
C43B C25B C26B 120.1(7) . . ?
C24B C25B C26B 110.7(7) . . ?
C27B C26B C25B 121.0(8) . . ?
C27B C26B C9B 121.4(8) . . ?
C25B C26B C9B 103.9(8) . . ?
C26B C27B C28B 120.3(7) . . ?
C26B C27B C45B 120.4(7) . . ?
C28B C27B C45B 108.7(6) . . ?
C11B C28B C27B 119.8(6) . . ?
C11B C28B C29B 118.8(6) . . ?
C27B C28B C29B 108.3(6) . . ?
C30B C29B C28B 121.9(7) . . ?
C30B C29B C46B 118.4(7) . . ?
C28B C29B C46B 108.5(6) . . ?
C29B C30B C31B 121.5(7) . . ?
C29B C30B C13B 117.6(7) . . ?
C31B C30B C13B 109.1(7) . . ?
C48B C31B C30B 120.0(7) . . ?
C48B C31B C32B 118.9(7) . . ?
C30B C31B C32B 109.1(6) . . ?
C33B C32B C14B 120.7(9) . . ?
C33B C32B C31B 120.6(8) . . ?
C14B C32B C31B 107.0(8) . . ?
C32B C33B C34B 119.5(8) . . ?
C32B C33B C50B 120.7(10) . . ?
C34B C33B C50B 106.8(10) . . ?
C16B C34B C33B 119.4(7) . . ?
C16B C34B C35B 119.9(6) . . ?
C33B C34B C35B 108.7(7) . . ?
C36B C35B C51B 121.0(9) . . ?
C36B C35B C34B 120.2(8) . . ?
C51B C35B C34B 107.7(8) . . ?
C35B C36B C37B 119.7(9) . . ?
C35B C36B C18B 119.6(8) . . ?
C37B C36B C18B 107.3(7) . . ?
C53B C37B C36B 120.1(7) . . ?
C53B C37B C38B 118.9(11) . . ?
C36B C37B C38B 109.4(11) . . ?
C39B C38B C19B 122.0(12) . . ?
C39B C38B C37B 121.2(14) . . ?
C19B C38B C37B 105.6(17) . . ?
C38B C39B C22B 119.1(9) . . ?
C38B C39B C40B 120.2(10) . . ?
C22B C39B C40B 109.1(8) . . ?
C41B C40B C39B 107.2(8) . . ?
C42B C41B C40B 119.6(7) . . ?
C42B C41B C23B 118.2(8) . . ?
C40B C41B C23B 108.4(8) . . ?
C55 C42B C41B 117.4(7) . . ?
C55 C42B C43B 113.0(7) . . ?
C41B C42B C43B 119.6(7) . . ?
C25B C43B C42B 122.0(8) . . ?
C46B C45B C27B 107.3(5) . . ?
C45B C46B C29B 107.1(5) . . ?
C51B C50B C33B 108.3(7) . . ?
C52B C51B C50B 120.7(7) . . ?
C52B C51B C35B 118.5(8) . . ?
C50B C51B C35B 108.5(7) . . ?
C51B C52B C59 118.9(8) . . ?
C51B C52B C53B 120.2(8) . . ?
C59 C52B C53B 108.5(7) . . ?
C37B C53B C52B 120.4(7) . . ?
C56 C55 C42B 105.1(4) . . ?
C56 C55 C60 120.3(3) . . ?
C42B C55 C60 122.5(4) . . ?
C56 C55 C41A 122.8(4) . . ?
C60 C55 C41A 105.6(4) . . ?
C55 C56 C57 120.2(3) . . ?
C55 C56 C44A 114.4(3) . . ?
C57 C56 C44A 113.9(3) . . ?
C56 C57 C58 119.6(3) . . ?
C56 C57 C46A 114.4(3) . . ?
C58 C57 C46A 113.8(3) . . ?
C59 C58 C57 120.5(3) . . ?
C59 C58 C49A 114.4(3) . . ?
C57 C58 C49A 113.6(3) . . ?
C58 C59 C52B 121.3(5) . . ?
C58 C59 C60 119.7(3) . . ?
C52B C59 C60 106.9(5) . . ?
C58 C59 C51A 107.9(4) . . ?
C60 C59 C51A 119.8(4) . . ?
C55 C60 C59 119.6(3) . . ?
C55 C60 C54A 114.1(3) . . ?
C59 C60 C54A 114.5(3) . . ?
C72 C71 C74 111.8(2) . . ?
C72 C71 C73 108.0(2) . . ?
C74 C71 C73 103.84(19) . . ?
C72 C71 C1 110.0(2) . . ?
C74 C71 C1 114.16(19) . . ?
C73 C71 C1 108.77(19) . . ?
C71 C72 H72A 109.5 . . ?
C71 C72 H72B 109.5 . . ?
H72A C72 H72B 109.5 . . ?
C71 C72 H72C 109.5 . . ?
H72A C72 H72C 109.5 . . ?
H72B C72 H72C 109.5 . . ?
O71 C73 O73 124.6(2) . . ?
O71 C73 C71 125.5(3) . . ?
O73 C73 C71 109.9(2) . . ?
O72 C74 O74 123.9(2) . . ?
O72 C74 C71 127.5(2) . . ?
O74 C74 C71 108.5(2) . . ?
O73 C75 C76 106.3(2) . . ?
O73 C75 H75A 110.5 . . ?
C76 C75 H75A 110.5 . . ?
O73 C75 H75B 110.5 . . ?
C76 C75 H75B 110.5 . . ?
H75A C75 H75B 108.7 . . ?
C75 C76 H76A 109.5 . . ?
C75 C76 H76B 109.5 . . ?
H76A C76 H76B 109.5 . . ?
C75 C76 H76C 109.5 . . ?
H76A C76 H76C 109.5 . . ?
H76B C76 H76C 109.5 . . ?
O74 C77 C78 111.8(2) . . ?
O74 C77 H77A 109.3 . . ?
C78 C77 H77A 109.3 . . ?
O74 C77 H77B 109.3 . . ?
C78 C77 H77B 109.3 . . ?
H77A C77 H77B 107.9 . . ?
C77 C78 H78A 109.5 . . ?
C77 C78 H78B 109.5 . . ?
H78A C78 H78B 109.5 . . ?
C77 C78 H78C 109.5 . . ?
H78A C78 H78C 109.5 . . ?
H78B C78 H78C 109.5 . . ?
C82 C81 C83 111.3(2) . . ?
C82 C81 C84 108.1(2) . . ?
C83 C81 C84 104.1(2) . . ?
C82 C81 C4 110.2(2) . . ?
C83 C81 C4 113.70(19) . . ?
C84 C81 C4 109.1(2) . . ?
C81 C82 H82A 109.5 . . ?
C81 C82 H82B 109.5 . . ?
H82A C82 H82B 109.5 . . ?
C81 C82 H82C 109.5 . . ?
H82A C82 H82C 109.5 . . ?
H82B C82 H82C 109.5 . . ?
O81 C83 O83 123.6(2) . . ?
O81 C83 C81 127.8(2) . . ?
O83 C83 C81 108.5(2) . . ?
O82 C84 O84 124.9(3) . . ?
O82 C84 C81 124.8(3) . . ?
O84 C84 C81 110.3(2) . . ?
O83 C85 C86 111.6(2) . . ?
O83 C85 H85A 109.3 . . ?
C86 C85 H85A 109.3 . . ?
O83 C85 H85B 109.3 . . ?
C86 C85 H85B 109.3 . . ?
H85A C85 H85B 108.0 . . ?
C85 C86 H86A 109.5 . . ?
C85 C86 H86B 109.5 . . ?
H86A C86 H86B 109.5 . . ?
C85 C86 H86C 109.5 . . ?
H86A C86 H86C 109.5 . . ?
H86B C86 H86C 109.5 . . ?
O84 C87 C88 106.4(3) . . ?
O84 C87 H87A 110.4 . . ?
C88 C87 H87A 110.4 . . ?
O84 C87 H87B 110.4 . . ?
C88 C87 H87B 110.4 . . ?
H87A C87 H87B 108.6 . . ?
C87 C88 H88A 109.5 . . ?
C87 C88 H88B 109.5 . . ?
H88A C88 H88B 109.5 . . ?
C87 C88 H88C 109.5 . . ?
H88A C88 H88C 109.5 . . ?
H88B C88 H88C 109.5 . . ?
C96 C91 C92 110.0(3) . . ?
C96 C91 H91A 109.7 . . ?
C92 C91 H91A 109.7 . . ?
C96 C91 H91B 109.7 . . ?
C92 C91 H91B 109.7 . . ?
H91A C91 H91B 108.2 . . ?
C91 C92 C93 110.9(3) . . ?
C91 C92 H92A 109.5 . . ?
C93 C92 H92A 109.5 . . ?
C91 C92 H92B 109.5 . . ?
C93 C92 H92B 109.5 . . ?
H92A C92 H92B 108.0 . . ?
C94 C93 C92 113.0(3) . . ?
C94 C93 H93A 109.0 . . ?
C92 C93 H93A 109.0 . . ?
C94 C93 H93B 109.0 . . ?
C92 C93 H93B 109.0 . . ?
H93A C93 H93B 107.8 . . ?
C93 C94 C95 110.9(3) . . ?
C93 C94 H94A 109.5 . . ?
C95 C94 H94A 109.5 . . ?
C93 C94 H94B 109.5 . . ?
C95 C94 H94B 109.5 . . ?
H94A C94 H94B 108.1 . . ?
C96 C95 C94 110.7(3) . . ?
C96 C95 H95A 109.5 . . ?
C94 C95 H95A 109.5 . . ?
C96 C95 H95B 109.5 . . ?
C94 C95 H95B 109.5 . . ?
H95A C95 H95B 108.1 . . ?
C91 C96 C95 111.2(3) . . ?
C91 C96 H96A 109.4 . . ?
C95 C96 H96A 109.4 . . ?
C91 C96 H96B 109.4 . . ?
C95 C96 H96B 109.4 . . ?
H96A C96 H96B 108.0 . . ?

loop_
_geom_bond_atom_site_label_1
_geom_bond_atom_site_label_2
_geom_bond_distance
_geom_bond_site_symmetry_2
_geom_bond_publ_flag
O71 C73 1.200(3) . ?
O72 C74 1.199(3) . ?
O73 C73 1.338(3) . ?
O73 C75 1.460(3) . ?
O74 C74 1.346(3) . ?
O74 C77 1.460(3) . ?
O81 C83 1.201(3) . ?
O82 C84 1.200(3) . ?
O83 C83 1.343(3) . ?
O83 C85 1.459(3) . ?
O84 C84 1.339(4) . ?
O84 C87 1.464(3) . ?
C1 C6 1.525(3) . ?
C1 C2 1.535(3) . ?
C1 C7A 1.554(3) . ?
C1 C71 1.591(3) . ?
C2 C3 1.371(3) . ?
C2 C9A 1.444(4) . ?
C3 C12A 1.447(3) . ?
C3 C4 1.529(4) . ?
C4 C5 1.533(3) . ?
C4 C14A 1.551(3) . ?
C4 C81 1.591(3) . ?
C5 C6 1.370(3) . ?
C5 C17A 1.447(3) . ?
C6 C19A 1.452(4) . ?
C7A C21A 1.242(7) . ?
C7A C8A 1.575(8) . ?
C8A C24A 1.396(8) . ?
C8A C9A 1.587(9) . ?
C9A C10A 1.307(6) . ?
C10A C11A 1.434(8) . ?
C10A C26A 1.460(10) . ?
C11A C12A 1.348(6) . ?
C11A C28A 1.460(11) . ?
C12A C13A 1.547(9) . ?
C13A C30A 1.402(9) . ?
C13A C14A 1.634(10) . ?
C14A C15A 1.219(6) . ?
C15A C32A 1.444(10) . ?
C15A C16A 1.469(8) . ?
C16A C17A 1.291(8) . ?
C16A C34A 1.453(10) . ?
C17A C18A 1.526(8) . ?
C18A C36A 1.386(8) . ?
C18A C19A 1.578(8) . ?
C19A C20A 1.221(7) . ?
C20A C38A 1.458(10) . ?
C20A C21A 1.486(9) . ?
C21A C22A 1.441(11) . ?
C22A C23A 1.38(2) . ?
C22A C39A 1.441(13) . ?
C23A C24A 1.436(14) . ?
C23A C42A 1.478(13) . ?
C24A C25A 1.412(11) . ?
C25A C26A 1.427(10) . ?
C25A C43A 1.483(13) . ?
C26A C27A 1.451(9) . ?
C27A C45A 1.396(9) . ?
C27A C28A 1.450(9) . ?
C28A C29A 1.372(13) . ?
C29A C30A 1.459(10) . ?
C29A C47A 1.461(11) . ?
C30A C31A 1.414(12) . ?
C31A C32A 1.42(2) . ?
C31A C48A 1.460(11) . ?
C32A C33A 1.446(15) . ?
C33A C50A 1.390(9) . ?
C33A C34A 1.424(12) . ?
C34A C35A 1.402(14) . ?
C35A C36A 1.417(11) . ?
C35A C52A 1.465(11) . ?
C36A C37A 1.40(2) . ?
C37A C38A 1.43(2) . ?
C37A C53A 1.451(15) . ?
C38A C39A 1.449(9) . ?
C39A C40A 1.375(10) . ?
C40A C41A 1.434(12) . ?
C40A C54A 1.589(10) . ?
C41A C42A 1.410(10) . ?
C41A C55 1.492(9) . ?
C42A C43A 1.433(10) . ?
C43A C44A 1.291(12) . ?
C44A C56 1.451(4) . ?
C44A C45A 1.511(9) . ?
C45A C46A 1.606(9) . ?
C46A C47A 1.228(8) . ?
C46A C57 1.443(4) . ?
C47A C48A 1.455(10) . ?
C48A C49A 1.259(9) . ?
C49A C58 1.447(4) . ?
C49A C50A 1.580(10) . ?
C50A C51A 1.438(13) . ?
C51A C52A 1.412(12) . ?
C51A C59 1.483(11) . ?
C52A C53A 1.453(9) . ?
C53A C54A 1.347(7) . ?
C54A C60 1.439(4) . ?
C8B C24B 1.451(11) . ?
C8B C9B 1.468(9) . ?
C9B C26B 1.482(11) . ?
C11B C28B 1.388(8) . ?
C13B C30B 1.458(10) . ?
C13B C14B 1.478(9) . ?
C14B C32B 1.459(10) . ?
C16B C34B 1.396(8) . ?
C18B C19B 1.441(8) . ?
C18B C36B 1.463(13) . ?
C19B C38B 1.46(2) . ?
C21B C22B 1.383(8) . ?
C22B C39B 1.428(11) . ?
C22B C23B 1.451(12) . ?
C23B C24B 1.39(2) . ?
C23B C41B 1.470(11) . ?
C24B C25B 1.445(19) . ?
C25B C43B 1.381(12) . ?
C25B C26B 1.469(10) . ?
C26B C27B 1.336(13) . ?
C27B C28B 1.428(8) . ?
C27B C45B 1.461(10) . ?
C28B C29B 1.432(9) . ?
C29B C30B 1.403(11) . ?
C29B C46B 1.466(10) . ?
C30B C31B 1.418(11) . ?
C31B C48B 1.386(9) . ?
C31B C32B 1.466(10) . ?
C32B C33B 1.361(19) . ?
C33B C34B 1.454(14) . ?
C33B C50B 1.474(12) . ?
C34B C35B 1.460(11) . ?
C35B C36B 1.374(14) . ?
C35B C51B 1.450(11) . ?
C36B C37B 1.450(11) . ?
C37B C53B 1.387(9) . ?
C37B C38B 1.473(17) . ?
C38B C39B 1.36(3) . ?
C39B C40B 1.457(12) . ?
C40B C41B 1.435(10) . ?
C41B C42B 1.421(10) . ?
C42B C55 1.420(8) . ?
C42B C43B 1.432(14) . ?
C45B C46B 1.452(9) . ?
C50B C51B 1.444(9) . ?
C51B C52B 1.418(12) . ?
C52B C59 1.421(10) . ?
C52B C53B 1.423(13) . ?
C55 C56 1.414(4) . ?
C55 C60 1.424(4) . ?
C56 C57 1.420(4) . ?
C57 C58 1.425(4) . ?
C58 C59 1.415(4) . ?
C59 C60 1.428(4) . ?
C71 C72 1.534(4) . ?
C71 C74 1.539(3) . ?
C71 C73 1.540(4) . ?
C72 H72A 0.9800 . ?
C72 H72B 0.9800 . ?
C72 H72C 0.9800 . ?
C75 C76 1.492(5) . ?
C75 H75A 0.9900 . ?
C75 H75B 0.9900 . ?
C76 H76A 0.9800 . ?
C76 H76B 0.9800 . ?
C76 H76C 0.9800 . ?
C77 C78 1.507(4) . ?
C77 H77A 0.9900 . ?
C77 H77B 0.9900 . ?
C78 H78A 0.9800 . ?
C78 H78B 0.9800 . ?
C78 H78C 0.9800 . ?
C81 C82 1.535(4) . ?
C81 C83 1.535(3) . ?
C81 C84 1.539(4) . ?
C82 H82A 0.9800 . ?
C82 H82B 0.9800 . ?
C82 H82C 0.9800 . ?
C85 C86 1.510(4) . ?
C85 H85A 0.9900 . ?
C85 H85B 0.9900 . ?
C86 H86A 0.9800 . ?
C86 H86B 0.9800 . ?
C86 H86C 0.9800 . ?
C87 C88 1.499(5) . ?
C87 H87A 0.9900 . ?
C87 H87B 0.9900 . ?
C88 H88A 0.9800 . ?
C88 H88B 0.9800 . ?
C88 H88C 0.9800 . ?
C91 C96 1.507(4) . ?
C91 C92 1.510(5) . ?
C91 H91A 0.9900 . ?
C91 H91B 0.9900 . ?
C92 C93 1.530(5) . ?
C92 H92A 0.9900 . ?
C92 H92B 0.9900 . ?
C93 C94 1.516(5) . ?
C93 H93A 0.9900 . ?
C93 H93B 0.9900 . ?
C94 C95 1.531(5) . ?
C94 H94A 0.9900 . ?
C94 H94B 0.9900 . ?
C95 C96 1.516(5) . ?
C95 H95A 0.9900 . ?
C95 H95B 0.9900 . ?
C96 H96A 0.9900 . ?
C96 H96B 0.9900 . ?

loop_
_geom_torsion_atom_site_label_1
_geom_torsion_atom_site_label_2
_geom_torsion_atom_site_label_3
_geom_torsion_atom_site_label_4
_geom_torsion
_geom_torsion_site_symmetry_1
_geom_torsion_site_symmetry_2
_geom_torsion_site_symmetry_3
_geom_torsion_site_symmetry_4
_geom_torsion_publ_flag
C6 C1 C2 C3 -23.1(3) . . . . ?
C7A C1 C2 C3 -132.6(2) . . . . ?
C71 C1 C2 C3 108.8(3) . . . . ?
C6 C1 C2 C9A 129.0(2) . . . . ?
C7A C1 C2 C9A 19.5(3) . . . . ?
C71 C1 C2 C9A -99.2(2) . . . . ?
C9A C2 C3 C12A -0.1(3) . . . . ?
C1 C2 C3 C12A 152.4(2) . . . . ?
C9A C2 C3 C4 -152.6(2) . . . . ?
C1 C2 C3 C4 0.0(4) . . . . ?
C2 C3 C4 C5 23.1(3) . . . . ?
C12A C3 C4 C5 -128.8(2) . . . . ?
C2 C3 C4 C14A 132.2(2) . . . . ?
C12A C3 C4 C14A -19.7(3) . . . . ?
C2 C3 C4 C81 -107.3(3) . . . . ?
C12A C3 C4 C81 100.7(3) . . . . ?
C3 C4 C5 C6 -23.4(3) . . . . ?
C14A C4 C5 C6 -132.7(3) . . . . ?
C81 C4 C5 C6 108.2(3) . . . . ?
C3 C4 C5 C17A 128.9(2) . . . . ?
C14A C4 C5 C17A 19.7(3) . . . . ?
C81 C4 C5 C17A -99.4(2) . . . . ?
C17A C5 C6 C19A -0.2(3) . . . . ?
C4 C5 C6 C19A 152.6(2) . . . . ?
C17A C5 C6 C1 -152.4(2) . . . . ?
C4 C5 C6 C1 0.4(4) . . . . ?
C2 C1 C6 C5 22.8(3) . . . . ?
C7A C1 C6 C5 132.1(2) . . . . ?
C71 C1 C6 C5 -108.0(3) . . . . ?
C2 C1 C6 C19A -128.9(2) . . . . ?
C7A C1 C6 C19A -19.6(3) . . . . ?
C71 C1 C6 C19A 100.3(3) . . . . ?
C6 C1 C7A C21A 19.3(5) . . . . ?
C2 C1 C7A C21A 130.8(4) . . . . ?
C71 C1 C7A C21A -106.1(5) . . . . ?
C6 C1 C7A C8A -131.4(3) . . . . ?
C2 C1 C7A C8A -19.8(3) . . . . ?
C71 C1 C7A C8A 103.2(3) . . . . ?
C21A C7A C8A C24A 2.4(7) . . . . ?
C1 C7A C8A C24A 158.1(4) . . . . ?
C21A C7A C8A C9A -139.9(4) . . . . ?
C1 C7A C8A C9A 15.7(4) . . . . ?
C3 C2 C9A C10A 3.3(5) . . . . ?
C1 C2 C9A C10A -151.7(4) . . . . ?
C3 C2 C9A C8A 145.6(3) . . . . ?
C1 C2 C9A C8A -9.4(3) . . . . ?
C24A C8A C9A C10A 4.4(7) . . . . ?
C7A C8A C9A C10A 145.6(4) . . . . ?
C24A C8A C9A C2 -145.8(5) . . . . ?
C7A C8A C9A C2 -4.5(4) . . . . ?
C2 C9A C10A C11A -2.9(7) . . . . ?
C8A C9A C10A C11A -141.5(5) . . . . ?
C2 C9A C10A C26A 133.8(6) . . . . ?
C8A C9A C10A C26A -4.8(7) . . . . ?
C9A C10A C11A C12A -0.6(7) . . . . ?
C26A C10A C11A C12A -144.4(5) . . . . ?
C9A C10A C11A C28A 144.2(5) . . . . ?
C26A C10A C11A C28A 0.4(7) . . . . ?
C10A C11A C12A C3 3.7(7) . . . . ?
C28A C11A C12A C3 -135.0(6) . . . . ?
C10A C11A C12A C13A 141.1(5) . . . . ?
C28A C11A C12A C13A 2.3(8) . . . . ?
C2 C3 C12A C11A -3.3(5) . . . . ?
C4 C3 C12A C11A 151.5(4) . . . . ?
C2 C3 C12A C13A -144.4(3) . . . . ?
C4 C3 C12A C13A 10.4(4) . . . . ?
C11A C12A C13A C30A -1.5(7) . . . . ?
C3 C12A C13A C30A 146.0(5) . . . . ?
C11A C12A C13A C14A -144.6(4) . . . . ?
C3 C12A C13A C14A 2.9(4) . . . . ?
C3 C4 C14A C15A -130.1(4) . . . . ?
C5 C4 C14A C15A -18.7(5) . . . . ?
C81 C4 C14A C15A 104.3(5) . . . . ?
C3 C4 C14A C13A 18.8(3) . . . . ?
C5 C4 C14A C13A 130.2(3) . . . . ?
C81 C4 C14A C13A -106.9(3) . . . . ?
C30A C13A C14A C15A -1.2(7) . . . . ?
C12A C13A C14A C15A 142.3(4) . . . . ?
C30A C13A C14A C4 -157.6(5) . . . . ?
C12A C13A C14A C4 -14.1(4) . . . . ?
C4 C14A C15A C32A 145.5(8) . . . . ?
C13A C14A C15A C32A -0.9(10) . . . . ?
C4 C14A C15A C16A 6.5(7) . . . . ?
C13A C14A C15A C16A -139.8(5) . . . . ?
C14A C15A C16A C17A 4.3(7) . . . . ?
C32A C15A C16A C17A -142.9(7) . . . . ?
C14A C15A C16A C34A 147.6(6) . . . . ?
C32A C15A C16A C34A 0.4(9) . . . . ?
C34A C16A C17A C5 -136.9(6) . . . . ?
C15A C16A C17A C5 1.1(7) . . . . ?
C34A C16A C17A C18A 2.0(9) . . . . ?
C15A C16A C17A C18A 140.0(5) . . . . ?
C6 C5 C17A C16A 140.0(4) . . . . ?
C4 C5 C17A C16A -15.3(5) . . . . ?
C6 C5 C17A C18A -4.5(3) . . . . ?
C4 C5 C17A C18A -159.8(3) . . . . ?
C16A C17A C18A C36A -1.7(7) . . . . ?
C5 C17A C18A C36A 146.8(5) . . . . ?
C16A C17A C18A C19A -141.2(5) . . . . ?
C5 C17A C18A C19A 7.3(4) . . . . ?
C5 C6 C19A C20A -139.9(4) . . . . ?
C1 C6 C19A C20A 14.7(5) . . . . ?
C5 C6 C19A C18A 4.6(3) . . . . ?
C1 C6 C19A C18A 159.2(3) . . . . ?
C36A C18A C19A C20A 2.4(7) . . . . ?
C17A C18A C19A C20A 142.4(4) . . . . ?
C36A C18A C19A C6 -147.3(5) . . . . ?
C17A C18A C19A C6 -7.3(4) . . . . ?
C6 C19A C20A C38A 135.9(6) . . . . ?
C18A C19A C20A C38A -3.0(8) . . . . ?
C6 C19A C20A C21A -1.0(7) . . . . ?
C18A C19A C20A C21A -139.9(5) . . . . ?
C1 C7A C21A C22A -149.2(7) . . . . ?
C8A C7A C21A C22A -1.7(9) . . . . ?
C1 C7A C21A C20A -7.9(8) . . . . ?
C8A C7A C21A C20A 139.5(5) . . . . ?
C19A C20A C21A C7A -3.2(8) . . . . ?
C38A C20A C21A C7A -146.8(5) . . . . ?
C19A C20A C21A C22A 144.7(6) . . . . ?
C38A C20A C21A C22A 1.2(8) . . . . ?
C7A C21A C22A C23A -0.4(14) . . . . ?
C20A C21A C22A C23A -144.8(10) . . . . ?
C7A C21A C22A C39A 143.2(7) . . . . ?
C20A C21A C22A C39A -1.2(9) . . . . ?
C39A C22A C23A C24A -137.5(10) . . . . ?
C21A C22A C23A C24A 1.8(17) . . . . ?
C39A C22A C23A C42A -1.5(16) . . . . ?
C21A C22A C23A C42A 137.9(10) . . . . ?
C7A C8A C24A C25A -139.4(6) . . . . ?
C9A C8A C24A C25A -1.0(8) . . . . ?
C7A C8A C24A C23A -1.1(10) . . . . ?
C9A C8A C24A C23A 137.2(8) . . . . ?
C22A C23A C24A C8A -0.9(16) . . . . ?
C42A C23A C24A C8A -141.9(7) . . . . ?
C22A C23A C24A C25A 141.5(11) . . . . ?
C42A C23A C24A C25A 0.6(11) . . . . ?
C8A C24A C25A C26A -2.0(11) . . . . ?
C23A C24A C25A C26A -144.3(9) . . . . ?
C8A C24A C25A C43A 141.2(7) . . . . ?
C23A C24A C25A C43A -1.0(10) . . . . ?
C24A C25A C26A C27A 136.5(7) . . . . ?
C43A C25A C26A C27A -4.0(12) . . . . ?
C24A C25A C26A C10A 1.9(11) . . . . ?
C43A C25A C26A C10A -138.7(8) . . . . ?
C9A C10A C26A C25A 2.0(10) . . . . ?
C11A C10A C26A C25A 140.6(7) . . . . ?
C9A C10A C26A C27A -137.6(6) . . . . ?
C11A C10A C26A C27A 1.1(7) . . . . ?
C25A C26A C27A C45A 3.5(10) . . . . ?
C10A C26A C27A C45A 142.5(6) . . . . ?
C25A C26A C27A C28A -141.1(7) . . . . ?
C10A C26A C27A C28A -2.1(7) . . . . ?
C45A C27A C28A C29A -1.1(10) . . . . ?
C26A C27A C28A C29A 143.8(7) . . . . ?
C45A C27A C28A C11A -142.6(6) . . . . ?
C26A C27A C28A C11A 2.3(7) . . . . ?
C12A C11A C28A C29A -1.4(11) . . . . ?
C10A C11A C28A C29A -142.7(7) . . . . ?
C12A C11A C28A C27A 139.6(6) . . . . ?
C10A C11A C28A C27A -1.6(7) . . . . ?
C27A C28A C29A C30A -136.9(7) . . . . ?
C11A C28A C29A C30A -0.4(11) . . . . ?
C27A C28A C29A C47A 0.8(11) . . . . ?
C11A C28A C29A C47A 137.3(8) . . . . ?
C12A C13A C30A C31A -137.9(7) . . . . ?
C14A C13A C30A C31A 1.5(8) . . . . ?
C12A C13A C30A C29A -0.1(9) . . . . ?
C14A C13A C30A C29A 139.2(6) . . . . ?
C28A C29A C30A C13A 1.1(11) . . . . ?
C47A C29A C30A C13A -142.1(6) . . . . ?
C28A C29A C30A C31A 142.8(8) . . . . ?
C47A C29A C30A C31A -0.4(8) . . . . ?
C13A C30A C31A C32A 0.1(11) . . . . ?
C29A C30A C31A C32A -141.8(9) . . . . ?
C13A C30A C31A C48A 142.0(6) . . . . ?
C29A C30A C31A C48A 0.1(8) . . . . ?
C30A C31A C32A C15A -2.1(15) . . . . ?
C48A C31A C32A C15A -140.8(9) . . . . ?
C30A C31A C32A C33A 138.6(8) . . . . ?
C48A C31A C32A C33A -0.1(14) . . . . ?
C14A C15A C32A C31A 2.5(15) . . . . ?
C16A C15A C32A C31A 144.4(9) . . . . ?
C14A C15A C32A C33A -142.3(8) . . . . ?
C16A C15A C32A C33A -0.4(10) . . . . ?
C31A C32A C33A C50A -0.5(13) . . . . ?
C15A C32A C33A C50A 143.7(7) . . . . ?
C31A C32A C33A C34A -143.9(9) . . . . ?
C15A C32A C33A C34A 0.3(11) . . . . ?
C50A C33A C34A C35A -1.5(12) . . . . ?
C32A C33A C34A C35A 141.1(10) . . . . ?
C50A C33A C34A C16A -142.7(6) . . . . ?
C32A C33A C34A C16A 0.0(9) . . . . ?
C17A C16A C34A C35A -1.2(12) . . . . ?
C15A C16A C34A C35A -142.4(8) . . . . ?
C17A C16A C34A C33A 141.0(6) . . . . ?
C15A C16A C34A C33A -0.2(8) . . . . ?
C33A C34A C35A C36A -137.4(8) . . . . ?
C16A C34A C35A C36A -0.2(14) . . . . ?
C33A C34A C35A C52A 2.4(14) . . . . ?
C16A C34A C35A C52A 139.5(8) . . . . ?
C17A C18A C36A C37A -138.2(11) . . . . ?
C19A C18A C36A C37A -1.5(13) . . . . ?
C17A C18A C36A C35A 0.3(9) . . . . ?
C19A C18A C36A C35A 137.0(7) . . . . ?
C34A C35A C36A C18A 0.5(13) . . . . ?
C52A C35A C36A C18A -142.8(6) . . . . ?
C34A C35A C36A C37A 143.5(12) . . . . ?
C52A C35A C36A C37A 0.1(12) . . . . ?
C18A C36A C37A C38A 1(2) . . . . ?
C35A C36A C37A C38A -141.1(14) . . . . ?
C18A C36A C37A C53A 141.3(9) . . . . ?
C35A C36A C37A C53A -1.2(16) . . . . ?
C36A C37A C38A C39A 136.5(13) . . . . ?
C53A C37A C38A C39A -1(2) . . . . ?
C36A C37A C38A C20A -2(2) . . . . ?
C53A C37A C38A C20A -139.1(12) . . . . ?
C19A C20A C38A C37A 2.9(14) . . . . ?
C21A C20A C38A C37A 142.9(11) . . . . ?
C19A C20A C38A C39A -140.7(6) . . . . ?
C21A C20A C38A C39A -0.7(7) . . . . ?
C23A C22A C39A C40A 0.5(13) . . . . ?
C21A C22A C39A C40A -142.1(7) . . . . ?
C23A C22A C39A C38A 143.4(10) . . . . ?
C21A C22A C39A C38A 0.8(9) . . . . ?
C37A C38A C39A C40A 0.7(14) . . . . ?
C20A C38A C39A C40A 142.8(6) . . . . ?
C37A C38A C39A C22A -142.2(12) . . . . ?
C20A C38A C39A C22A -0.1(8) . . . . ?
C22A C39A C40A C41A -0.4(11) . . . . ?
C38A C39A C40A C41A -139.0(8) . . . . ?
C22A C39A C40A C54A 136.7(7) . . . . ?
C38A C39A C40A C54A -1.9(10) . . . . ?
C39A C40A C41A C42A 1.2(12) . . . . ?
C54A C40A C41A C42A -141.1(7) . . . . ?
C39A C40A C41A C55 140.0(7) . . . . ?
C54A C40A C41A C55 -2.3(8) . . . . ?
C40A C41A C42A C43A 137.8(8) . . . . ?
C55 C41A C42A C43A 1.1(10) . . . . ?
C40A C41A C42A C23A -2.1(12) . . . . ?
C55 C41A C42A C23A -138.8(8) . . . . ?
C22A C23A C42A C41A 2.2(15) . . . . ?
C24A C23A C42A C41A 143.8(8) . . . . ?
C22A C23A C42A C43A -141.5(11) . . . . ?
C24A C23A C42A C43A 0.1(12) . . . . ?
C41A C42A C43A C44A -0.2(12) . . . . ?
C23A C42A C43A C44A 142.9(9) . . . . ?
C41A C42A C43A C25A -143.8(7) . . . . ?
C23A C42A C43A C25A -0.6(11) . . . . ?
C24A C25A C43A C44A -142.5(8) . . . . ?
C26A C25A C43A C44A 1.9(13) . . . . ?
C24A C25A C43A C42A 1.0(10) . . . . ?
C26A C25A C43A C42A 145.5(8) . . . . ?
C42A C43A C44A C56 -2.6(11) . . . . ?
C25A C43A C44A C56 135.0(7) . . . . ?
C42A C43A C44A C45A -136.7(7) . . . . ?
C25A C43A C44A C45A 0.8(12) . . . . ?
C28A C27A C45A C44A 139.8(6) . . . . ?
C26A C27A C45A C44A -0.7(9) . . . . ?
C28A C27A C45A C46A 1.0(8) . . . . ?
C26A C27A C45A C46A -139.5(6) . . . . ?
C43A C44A C45A C27A -1.5(9) . . . . ?
C56 C44A C45A C27A -144.7(5) . . . . ?
C43A C44A C45A C46A 138.6(6) . . . . ?
C56 C44A C45A C46A -4.7(4) . . . . ?
C27A C45A C46A C47A -0.6(7) . . . . ?
C44A C45A C46A C47A -141.1(5) . . . . ?
C27A C45A C46A C57 145.6(5) . . . . ?
C44A C45A C46A C57 5.1(4) . . . . ?
C57 C46A C47A C48A 5.2(8) . . . . ?
C45A C46A C47A C48A 139.2(6) . . . . ?
C57 C46A C47A C29A -133.7(7) . . . . ?
C45A C46A C47A C29A 0.3(9) . . . . ?
C28A C29A C47A C46A -0.4(12) . . . . ?
C30A C29A C47A C46A 142.2(7) . . . . ?
C28A C29A C47A C48A -142.0(8) . . . . ?
C30A C29A C47A C48A 0.6(8) . . . . ?
C46A C47A C48A C49A -0.6(9) . . . . ?
C29A C47A C48A C49A 143.7(6) . . . . ?
C46A C47A C48A C31A -144.8(6) . . . . ?
C29A C47A C48A C31A -0.5(9) . . . . ?
C30A C31A C48A C49A -140.7(7) . . . . ?
C32A C31A C48A C49A 1.8(13) . . . . ?
C30A C31A C48A C47A 0.3(9) . . . . ?
C32A C31A C48A C47A 142.9(9) . . . . ?
C47A C48A C49A C58 -4.3(9) . . . . ?
C31A C48A C49A C58 132.8(7) . . . . ?
C47A C48A C49A C50A -139.7(6) . . . . ?
C31A C48A C49A C50A -2.6(10) . . . . ?
C34A C33A C50A C51A -0.5(11) . . . . ?
C32A C33A C50A C51A -139.3(9) . . . . ?
C34A C33A C50A C49A 138.5(7) . . . . ?
C32A C33A C50A C49A -0.2(9) . . . . ?
C48A C49A C50A C33A 1.8(8) . . . . ?
C58 C49A C50A C33A -144.0(5) . . . . ?
C48A C49A C50A C51A 144.7(7) . . . . ?
C58 C49A C50A C51A -1.2(6) . . . . ?
C33A C50A C51A C52A 1.7(13) . . . . ?
C49A C50A C51A C52A -140.6(8) . . . . ?
C33A C50A C51A C59 142.4(7) . . . . ?
C49A C50A C51A C59 0.1(9) . . . . ?
C50A C51A C52A C53A 135.9(8) . . . . ?
C59 C51A C52A C53A 0.0(12) . . . . ?
C50A C51A C52A C35A -0.8(13) . . . . ?
C59 C51A C52A C35A -136.7(9) . . . . ?
C34A C35A C52A C51A -1.2(13) . . . . ?
C36A C35A C52A C51A 143.2(8) . . . . ?
C34A C35A C52A C53A -143.4(8) . . . . ?
C36A C35A C52A C53A 1.0(9) . . . . ?
C36A C37A C53A C54A -139.1(10) . . . . ?
C38A C37A C53A C54A 2(2) . . . . ?
C36A C37A C53A C52A 1.8(15) . . . . ?
C38A C37A C53A C52A 143.2(14) . . . . ?
C51A C52A C53A C54A 2.8(9) . . . . ?
C35A C52A C53A C54A 144.3(6) . . . . ?
C51A C52A C53A C37A -143.2(11) . . . . ?
C35A C52A C53A C37A -1.7(11) . . . . ?
C37A C53A C54A C60 131.4(13) . . . . ?
C52A C53A C54A C60 -6.6(7) . . . . ?
C37A C53A C54A C40A -3.3(14) . . . . ?
C52A C53A C54A C40A -141.3(5) . . . . ?
C39A C40A C54A C53A 3.1(8) . . . . ?
C41A C40A C54A C53A 145.8(6) . . . . ?
C39A C40A C54A C60 -142.4(6) . . . . ?
C41A C40A C54A C60 0.3(6) . . . . ?
C24B C8B C9B C26B -0.2(9) . . . . ?
C30B C13B C14B C32B 0.5(8) . . . . ?
C36B C18B C19B C38B -1.6(12) . . . . ?
C21B C22B C23B C24B 0.1(13) . . . . ?
C39B C22B C23B C24B -141.4(10) . . . . ?
C21B C22B C23B C41B 142.6(6) . . . . ?
C39B C22B C23B C41B 1.1(9) . . . . ?
C22B C23B C24B C25B 137.7(10) . . . . ?
C41B C23B C24B C25B 0.0(17) . . . . ?
C22B C23B C24B C8B -2.3(17) . . . . ?
C41B C23B C24B C8B -140.1(11) . . . . ?
C9B C8B C24B C23B 144.5(11) . . . . ?
C9B C8B C24B C25B -0.1(11) . . . . ?
C23B C24B C25B C43B 1.3(16) . . . . ?
C8B C24B C25B C43B 145.2(8) . . . . ?
C23B C24B C25B C26B -143.5(11) . . . . ?
C8B C24B C25B C26B 0.4(12) . . . . ?
C43B C25B C26B C27B -4.0(12) . . . . ?
C24B C25B C26B C27B 140.3(10) . . . . ?
C43B C25B C26B C9B -144.7(7) . . . . ?
C24B C25B C26B C9B -0.5(10) . . . . ?
C8B C9B C26B C27B -140.1(8) . . . . ?
C8B C9B C26B C25B 0.4(8) . . . . ?
C25B C26B C27B C28B -137.2(7) . . . . ?
C9B C26B C27B C28B -3.2(12) . . . . ?
C25B C26B C27B C45B 3.7(12) . . . . ?
C9B C26B C27B C45B 137.7(8) . . . . ?
C26B C27B C28B C11B 2.4(10) . . . . ?
C45B C27B C28B C11B -142.5(6) . . . . ?
C26B C27B C28B C29B 143.2(7) . . . . ?
C45B C27B C28B C29B -1.7(7) . . . . ?
C11B C28B C29B C30B -0.3(10) . . . . ?
C27B C28B C29B C30B -141.6(7) . . . . ?
C11B C28B C29B C46B 142.7(6) . . . . ?
C27B C28B C29B C46B 1.5(7) . . . . ?
C28B C29B C30B C31B 138.1(7) . . . . ?
C46B C29B C30B C31B -1.5(10) . . . . ?
C28B C29B C30B C13B -0.8(11) . . . . ?
C46B C29B C30B C13B -140.4(7) . . . . ?
C14B C13B C30B C29B 143.1(7) . . . . ?
C14B C13B C30B C31B -0.5(8) . . . . ?
C29B C30B C31B C48B 0.8(10) . . . . ?
C13B C30B C31B C48B 142.8(6) . . . . ?
C29B C30B C31B C32B -141.5(7) . . . . ?
C13B C30B C31B C32B 0.4(8) . . . . ?
C13B C14B C32B C33B -143.5(9) . . . . ?
C13B C14B C32B C31B -0.2(8) . . . . ?
C48B C31B C32B C33B 0.4(12) . . . . ?
C30B C31B C32B C33B 143.2(9) . . . . ?
C48B C31B C32B C14B -143.0(6) . . . . ?
C30B C31B C32B C14B -0.1(8) . . . . ?
C14B C32B C33B C34B 0.9(15) . . . . ?
C31B C32B C33B C34B -137.4(9) . . . . ?
C14B C32B C33B C50B 137.1(9) . . . . ?
C31B C32B C33B C50B -1.2(15) . . . . ?
C32B C33B C34B C16B -0.7(14) . . . . ?
C50B C33B C34B C16B -142.3(6) . . . . ?
C32B C33B C34B C35B 141.8(10) . . . . ?
C50B C33B C34B C35B 0.3(10) . . . . ?
C16B C34B C35B C36B -1.7(12) . . . . ?
C33B C34B C35B C36B -144.0(9) . . . . ?
C16B C34B C35B C51B 142.5(6) . . . . ?
C33B C34B C35B C51B 0.2(9) . . . . ?
C51B C35B C36B C37B -2.0(13) . . . . ?
C34B C35B C36B C37B 137.4(8) . . . . ?
C51B C35B C36B C18B -138.0(8) . . . . ?
C34B C35B C36B C18B 1.4(13) . . . . ?
C19B C18B C36B C35B 141.5(8) . . . . ?
C19B C18B C36B C37B 0.8(7) . . . . ?
C35B C36B C37B C53B 2.4(11) . . . . ?
C18B C36B C37B C53B 143.1(6) . . . . ?
C35B C36B C37B C38B -140.4(13) . . . . ?
C18B C36B C37B C38B 0.3(12) . . . . ?
C18B C19B C38B C39B -142.2(15) . . . . ?
C18B C19B C38B C37B 1.7(16) . . . . ?
C53B C37B C38B C39B 0(2) . . . . ?
C36B C37B C38B C39B 143.1(14) . . . . ?
C53B C37B C38B C19B -144.5(10) . . . . ?
C36B C37B C38B C19B -1.2(16) . . . . ?
C19B C38B C39B C22B -1(2) . . . . ?
C37B C38B C39B C22B -139.1(12) . . . . ?
C19B C38B C39B C40B 138.7(14) . . . . ?
C37B C38B C39B C40B 0(2) . . . . ?
C21B C22B C39B C38B 2.3(15) . . . . ?
C23B C22B C39B C38B 142.7(13) . . . . ?
C21B C22B C39B C40B -141.0(7) . . . . ?
C23B C22B C39B C40B -0.7(9) . . . . ?
C38B C39B C40B C41B -142.9(13) . . . . ?
C22B C39B C40B C41B 0.0(9) . . . . ?
C39B C40B C41B C42B 140.4(6) . . . . ?
C39B C40B C41B C23B 0.7(9) . . . . ?
C24B C23B C41B C42B 1.4(13) . . . . ?
C22B C23B C41B C42B -141.4(7) . . . . ?
C24B C23B C41B C40B 141.7(10) . . . . ?
C22B C23B C41B C40B -1.1(9) . . . . ?
C40B C41B C42B C55 3.6(9) . . . . ?
C23B C41B C42B C55 139.4(7) . . . . ?
C40B C41B C42B C43B -139.8(8) . . . . ?
C23B C41B C42B C43B -4.0(10) . . . . ?
C24B C25B C43B C42B -4.1(13) . . . . ?
C26B C25B C43B C42B 137.3(8) . . . . ?
C55 C42B C43B C25B -139.3(7) . . . . ?
C41B C42B C43B C25B 5.5(12) . . . . ?
C26B C27B C45B C46B -143.6(7) . . . . ?
C28B C27B C45B C46B 1.3(7) . . . . ?
C27B C45B C46B C29B -0.4(7) . . . . ?
C30B C29B C46B C45B 143.9(7) . . . . ?
C28B C29B C46B C45B -0.7(7) . . . . ?
C32B C33B C50B C51B -141.6(10) . . . . ?
C34B C33B C50B C51B -0.6(9) . . . . ?
C33B C50B C51B C52B 142.3(7) . . . . ?
C33B C50B C51B C35B 0.7(9) . . . . ?
C36B C35B C51B C52B 0.7(13) . . . . ?
C34B C35B C51B C52B -143.1(7) . . . . ?
C36B C35B C51B C50B 143.3(9) . . . . ?
C34B C35B C51B C50B -0.5(9) . . . . ?
C50B C51B C52B C59 0.2(10) . . . . ?
C35B C51B C52B C59 138.1(8) . . . . ?
C50B C51B C52B C53B -137.7(8) . . . . ?
C35B C51B C52B C53B 0.3(11) . . . . ?
C36B C37B C53B C52B -1.4(10) . . . . ?
C38B C37B C53B C52B 137.9(11) . . . . ?
C51B C52B C53B C37B 0.1(11) . . . . ?
C59 C52B C53B C37B -141.6(6) . . . . ?
C41B C42B C55 C56 -146.7(5) . . . . ?
C43B C42B C55 C56 -1.0(6) . . . . ?
C41B C42B C55 C60 -4.5(7) . . . . ?
C43B C42B C55 C60 141.3(6) . . . . ?
C41B C42B C55 C41A 19.7(13) . . . . ?
C43B C42B C55 C41A 165(2) . . . . ?
C42A C41A C55 C56 0.6(8) . . . . ?
C40A C41A C55 C56 -139.9(5) . . . . ?
C42A C41A C55 C42B -15.0(12) . . . . ?
C40A C41A C55 C42B -156(2) . . . . ?
C42A C41A C55 C60 144.0(6) . . . . ?
C40A C41A C55 C60 3.5(7) . . . . ?
C42B C55 C56 C57 143.1(3) . . . . ?
C60 C55 C56 C57 -0.2(4) . . . . ?
C41A C55 C56 C57 138.0(5) . . . . ?
C42B C55 C56 C44A 2.0(4) . . . . ?
C60 C55 C56 C44A -141.3(3) . . . . ?
C41A C55 C56 C44A -3.0(5) . . . . ?
C43A C44A C56 C55 4.1(6) . . . . ?
C45A C44A C56 C55 145.9(3) . . . . ?
C43A C44A C56 C57 -139.5(6) . . . . ?
C45A C44A C56 C57 2.4(4) . . . . ?
C55 C56 C57 C58 -0.3(4) . . . . ?
C44A C56 C57 C58 140.9(3) . . . . ?
C55 C56 C57 C46A -140.3(3) . . . . ?
C44A C56 C57 C46A 0.9(3) . . . . ?
C47A C46A C57 C56 137.5(5) . . . . ?
C45A C46A C57 C56 -3.5(4) . . . . ?
C47A C46A C57 C58 -4.8(6) . . . . ?
C45A C46A C57 C58 -145.8(3) . . . . ?
C56 C57 C58 C59 1.0(4) . . . . ?
C46A C57 C58 C59 141.2(3) . . . . ?
C56 C57 C58 C49A -140.3(3) . . . . ?
C46A C57 C58 C49A -0.1(3) . . . . ?
C48A C49A C58 C59 -139.3(5) . . . . ?
C50A C49A C58 C59 1.9(3) . . . . ?
C48A C49A C58 C57 4.4(6) . . . . ?
C50A C49A C58 C57 145.6(3) . . . . ?
C57 C58 C59 C52B -138.7(5) . . . . ?
C49A C58 C59 C52B 2.3(5) . . . . ?
C57 C58 C59 C60 -1.1(4) . . . . ?
C49A C58 C59 C60 139.8(3) . . . . ?
C57 C58 C59 C51A -142.9(5) . . . . ?
C49A C58 C59 C51A -1.9(5) . . . . ?
C51B C52B C59 C58 -0.7(9) . . . . ?
C53B C52B C59 C58 141.6(5) . . . . ?
C51B C52B C59 C60 -142.9(6) . . . . ?
C53B C52B C59 C60 -0.6(6) . . . . ?
C51B C52B C59 C51A 16(3) . . . . ?
C53B C52B C59 C51A 159(3) . . . . ?
C52A C51A C59 C58 142.0(7) . . . . ?
C50A C51A C59 C58 1.0(8) . . . . ?
C52A C51A C59 C52B -23(2) . . . . ?
C50A C51A C59 C52B -164(4) . . . . ?
C52A C51A C59 C60 0.3(11) . . . . ?
C50A C51A C59 C60 -140.7(5) . . . . ?
C56 C55 C60 C59 0.1(4) . . . . ?
C42B C55 C60 C59 -136.8(4) . . . . ?
C41A C55 C60 C59 -144.4(4) . . . . ?
C56 C55 C60 C54A 141.1(3) . . . . ?
C42B C55 C60 C54A 4.3(5) . . . . ?
C41A C55 C60 C54A -3.4(4) . . . . ?
C58 C59 C60 C55 0.6(4) . . . . ?
C52B C59 C60 C55 143.5(4) . . . . ?
C51A C59 C60 C55 137.8(6) . . . . ?
C58 C59 C60 C54A -140.3(3) . . . . ?
C52B C59 C60 C54A 2.6(5) . . . . ?
C51A C59 C60 C54A -3.1(6) . . . . ?
C53A C54A C60 C55 -136.3(4) . . . . ?
C40A C54A C60 C55 2.0(4) . . . . ?
C53A C54A C60 C59 6.8(5) . . . . ?
C40A C54A C60 C59 145.1(3) . . . . ?
C6 C1 C71 C72 160.0(2) . . . . ?
C2 C1 C71 C72 33.2(3) . . . . ?
C7A C1 C71 C72 -82.6(3) . . . . ?
C6 C1 C71 C74 33.4(3) . . . . ?
C2 C1 C71 C74 -93.3(3) . . . . ?
C7A C1 C71 C74 150.9(2) . . . . ?
C6 C1 C71 C73 -82.0(3) . . . . ?
C2 C1 C71 C73 151.2(2) . . . . ?
C7A C1 C71 C73 35.4(3) . . . . ?
C75 O73 C73 O71 0.1(4) . . . . ?
C75 O73 C73 C71 -179.9(2) . . . . ?
C72 C71 C73 O71 12.1(3) . . . . ?
C74 C71 C73 O71 130.9(3) . . . . ?
C1 C71 C73 O71 -107.2(3) . . . . ?
C72 C71 C73 O73 -167.9(2) . . . . ?
C74 C71 C73 O73 -49.1(2) . . . . ?
C1 C71 C73 O73 72.8(2) . . . . ?
C77 O74 C74 O72 -2.8(3) . . . . ?
C77 O74 C74 C71 173.8(2) . . . . ?
C72 C71 C74 O72 -133.5(3) . . . . ?
C73 C71 C74 O72 110.4(3) . . . . ?
C1 C71 C74 O72 -7.9(4) . . . . ?
C72 C71 C74 O74 50.1(3) . . . . ?
C73 C71 C74 O74 -66.0(2) . . . . ?
C1 C71 C74 O74 175.7(2) . . . . ?
C73 O73 C75 C76 -176.8(2) . . . . ?
C74 O74 C77 C78 -79.6(3) . . . . ?
C3 C4 C81 C82 159.7(2) . . . . ?
C5 C4 C81 C82 33.2(3) . . . . ?
C14A C4 C81 C82 -82.7(3) . . . . ?
C3 C4 C81 C83 33.9(3) . . . . ?
C5 C4 C81 C83 -92.5(3) . . . . ?
C14A C4 C81 C83 151.5(2) . . . . ?
C3 C4 C81 C84 -81.8(3) . . . . ?
C5 C4 C81 C84 151.8(2) . . . . ?
C14A C4 C81 C84 35.8(3) . . . . ?
C85 O83 C83 O81 -2.6(3) . . . . ?
C85 O83 C83 C81 174.1(2) . . . . ?
C82 C81 C83 O81 -135.6(3) . . . . ?
C84 C81 C83 O81 108.1(3) . . . . ?
C4 C81 C83 O81 -10.5(4) . . . . ?
C82 C81 C83 O83 47.8(3) . . . . ?
C84 C81 C83 O83 -68.4(2) . . . . ?
C4 C81 C83 O83 173.0(2) . . . . ?
C87 O84 C84 O82 0.0(4) . . . . ?
C87 O84 C84 C81 179.3(2) . . . . ?
C82 C81 C84 O82 12.6(3) . . . . ?
C83 C81 C84 O82 131.1(3) . . . . ?
C4 C81 C84 O82 -107.2(3) . . . . ?
C82 C81 C84 O84 -166.7(2) . . . . ?
C83 C81 C84 O84 -48.2(3) . . . . ?
C4 C81 C84 O84 73.5(3) . . . . ?
C83 O83 C85 C86 -77.4(3) . . . . ?
C84 O84 C87 C88 -176.5(3) . . . . ?
C96 C91 C92 C93 56.5(4) . . . . ?
C91 C92 C93 C94 -53.6(4) . . . . ?
C92 C93 C94 C95 51.8(4) . . . . ?
C93 C94 C95 C96 -53.5(4) . . . . ?
C92 C91 C96 C95 -59.8(4) . . . . ?
C94 C95 C96 C91 58.3(4) . . . . ?
